data_7718135
loop_
_publ_author_name
'Sztula, Adam'
'Antal, Peter'
'Nemec, Ivan'
'Kubala, Martin'
'Herchel, Radovan'

_publ_section_title
;
 A novel type of heteroleptic Cu(I) complexes featuring nitrogen-rich
 tetrazine ligands: syntheses, crystal structures, spectral properties,
 cyclic voltammetry, and theoretical calculations.
;
_journal_issue 14
_journal_name_full 'Dalton transactions (Cambridge, England : 2003)'
_journal_page_first 5944
_journal_page_last 5952
_journal_paper_doi 10.1039/d4dt03137g
_journal_volume 54
_journal_year 2025
_chemical_formula_moiety 'C46 H40 Cu N6 O P2, Cl O4, 1.5(C H Cl3), 0.5[CHCl3]'
_chemical_formula_sum 'C48 H42 Cl7 Cu N6 O5 P2'
_chemical_formula_weight 1156.50
_space_group_crystal_system monoclinic
_space_group_IT_number 14
_space_group_name_Hall '-P 2yn'
_space_group_name_H-M_alt 'P 1 21/n 1'
_atom_sites_solution_hydrogens geom
_audit_creation_date 2024-10-22
_audit_creation_method
;
Olex2 1.3
(compiled 2020.11.12 svn.r5f609507 for OlexSys, GUI svn.r6408)
;
_audit_update_record
;
2024-10-22 deposited with the CCDC.	2025-02-18 downloaded from the CCDC.
;
_cell_angle_alpha 90
_cell_angle_beta 98.8230(10)
_cell_angle_gamma 90
_cell_formula_units_Z 8
_cell_length_a 14.4022(2)
_cell_length_b 30.4917(5)
_cell_length_c 24.3287(4)
_cell_measurement_reflns_used 21268
_cell_measurement_temperature 89.9(3)
_cell_measurement_theta_max 67.8490
_cell_measurement_theta_min 3.4040
_cell_volume 10557.5(3)
_computing_cell_refinement 'CrysAlisPro 1.171.42.57a (Rigaku OD, 2022)'
_computing_data_collection 'CrysAlisPro 1.171.42.57a (Rigaku OD, 2022)'
_computing_data_reduction 'CrysAlisPro 1.171.42.57a (Rigaku OD, 2022)'
_computing_molecular_graphics 'Olex2 1.3 (Dolomanov et al., 2009)'
_computing_publication_material 'Olex2 1.3 (Dolomanov et al., 2009)'
_computing_structure_refinement 'SHELXL 2014/7 (Sheldrick, 2015)'
_computing_structure_solution 'SHELXT 2014/4 (Sheldrick, 2014)'
_diffrn_ambient_temperature 90.15
_diffrn_detector_area_resol_mean 10.0000
_diffrn_detector_type HyPix3000
_diffrn_measured_fraction_theta_full 0.994
_diffrn_measured_fraction_theta_max 0.986
_diffrn_measurement_details
;
List of Runs (angles in degrees, time in seconds):

  # Type    Start    End  Width  t~exp~   \w     \q     \k     \f   Frames
#--------------------------------------------------------------------------
  1  \w    -84.00 -32.00   0.50    6.00    --  -43.63 124.00  56.00  104
  2  \w    -89.00 -57.00   0.50    6.00    --  -43.63 146.00-137.00   64
  3  \w   -110.00 -64.00   0.50    6.00    --  -43.63-146.00 171.00   92
  4  \w     18.00  62.00   0.50    6.00    --   45.19-124.00 -22.00   88
  5  \w     39.00  87.00   0.50    6.00    --   45.19-146.00 171.00   96
  6  \w     61.00  86.00   0.50    6.00    --   45.19 146.00-137.00   50
  7  \w   -138.00-110.00   0.50   30.00    --  -93.31-124.00 -22.00   56
  8  \w   -126.00 -68.00   0.50   30.00    --  -93.31 146.00-137.00  116
  9  \w     95.00 123.00   0.50   30.00    --   94.87 124.00  56.00   56
 10  \w     73.00 126.00   0.50   30.00    --   94.87-146.00 171.00  106
 11  \w   -105.00 -50.00   0.50    6.00    --  -43.63 -43.00  60.00  110
 12  \w    -24.00  25.00   0.50    6.00    --  -43.63  11.00-180.00   98
 13  \w    -26.00  26.00   0.50    6.00    --  -43.63  21.00  60.00  104
 14  \w     78.00 106.00   0.50    6.00    --   45.19  77.00   0.00   56
 15  \w     23.00  51.00   0.50    6.00    --   45.19  77.00   0.00   56
 16  \w     -8.00  26.00   0.50    6.00    --   45.19 -21.00 -30.00   68
 17  \w     53.00 109.00   0.50    6.00    --   45.19  32.00-180.00  112
 18  \w    -19.00  28.00   0.50    6.00    --   45.19 -32.00  30.00   94
 19  \w    -22.00  28.00   0.50    6.00    --   45.19 -21.00-150.00  100
 20  \w   -106.00 -27.00   0.50   30.00    --  -93.31  77.00  90.00  158
 21  \w    -81.00 -50.00   0.50   30.00    --  -93.31  68.00  30.00   62
 22  \w    -54.00 -27.00   0.50   30.00    --  -93.31  50.00-150.00   54
 23  \w   -158.00 -84.00   0.50   30.00    --  -93.31 -50.00 -30.00  148
 24  \w   -156.00 -78.00   0.50   30.00    --  -93.31 -86.00  60.00  156
 25  \w     87.00 121.00   0.50   30.00    --   94.87  33.00 120.00   68
 26  \w     49.00 106.00   0.50   30.00    --   94.87 -96.00 -30.00  114
 27  \w     30.00  57.00   0.50   30.00    --   94.87 -50.00 -30.00   54
 28  \w     29.00  55.00   0.50   30.00    --   94.87 -50.00-120.00   52
 29  \w     29.00  57.00   0.50   30.00    --   94.87 -50.00  30.00   56
 30  \w     31.00  68.00   0.50   30.00    --   94.87 -59.00 -60.00   74
 31  \w     74.00  99.00   0.50   30.00    --   94.87-117.00-180.00   50
 32  \w     30.00  58.00   0.50   30.00    --   94.87-117.00-180.00   56
 33  \w     29.00  56.00   0.50   30.00    --   94.87 -50.00-180.00   54
 34  \w    135.00 163.00   0.50   30.00    --   94.87  25.00 -30.00   56
 35  \w     86.00 120.00   0.50   30.00    --   94.87  25.00 -30.00   68
 36  \w     29.00  56.00   0.50   30.00    --   94.87 -50.00 -90.00   54
 37  \w     35.00  69.00   0.50   30.00    --   94.87 -59.00   0.00   68
 38  \w     76.00 156.00   0.50   30.00    --   94.87  59.00 150.00  160
;
_diffrn_measurement_device 'four-circle diffractometer'
_diffrn_measurement_device_type 'XtaLAB Synergy, Single source at home/near, HyPix3000'
_diffrn_measurement_method '\w scans'
_diffrn_radiation_type CuK\a
_diffrn_radiation_wavelength 1.54184
_diffrn_reflns_av_R_equivalents 0.0594
_diffrn_reflns_av_unetI/netI 0.0534
_diffrn_reflns_Laue_measured_fraction_full 0.994
_diffrn_reflns_Laue_measured_fraction_max 0.986
_diffrn_reflns_limit_h_max 13
_diffrn_reflns_limit_h_min -17
_diffrn_reflns_limit_k_max 35
_diffrn_reflns_limit_k_min -36
_diffrn_reflns_limit_l_max 29
_diffrn_reflns_limit_l_min -29
_diffrn_reflns_number 61142
_diffrn_reflns_point_group_measured_fraction_full 0.994
_diffrn_reflns_point_group_measured_fraction_max 0.986
_diffrn_reflns_theta_full 67.684
_diffrn_reflns_theta_max 68.520
_diffrn_reflns_theta_min 3.427
_exptl_absorpt_coefficient_mu 4.835
_exptl_absorpt_correction_T_max 1.000
_exptl_absorpt_correction_T_min 0.403
_exptl_absorpt_correction_type gaussian
_exptl_absorpt_process_details
;
CrysAlisPro 1.171.42.57a (Rigaku Oxford Diffraction, 2022)
Numerical absorption correction based on gaussian integration over
a multifaceted crystal model
Empirical absorption correction using spherical harmonics,
implemented in SCALE3 ABSPACK scaling algorithm.
;
_exptl_crystal_colour violet
_exptl_crystal_colour_primary violet
_exptl_crystal_density_diffrn 1.455
_exptl_crystal_description prism
_exptl_crystal_F_000 4720
_exptl_crystal_size_max 0.28
_exptl_crystal_size_mid 0.13
_exptl_crystal_size_min 0.09
_refine_diff_density_max 1.418
_refine_diff_density_min -0.881
_refine_diff_density_rms 0.106
_refine_ls_extinction_method none
_refine_ls_goodness_of_fit_ref 1.028
_refine_ls_hydrogen_treatment constr
_refine_ls_matrix_type full
_refine_ls_number_parameters 1259
_refine_ls_number_reflns 19193
_refine_ls_number_restraints 67
_refine_ls_restrained_S_all 1.040
_refine_ls_R_factor_all 0.1094
_refine_ls_R_factor_gt 0.0827
_refine_ls_shift/su_max 0.001
_refine_ls_shift/su_mean 0.000
_refine_ls_structure_factor_coef Fsqd
_refine_ls_weighting_details 'w=1/[\s^2^(Fo^2^)+(0.0482P)^2^+94.9181P] where P=(Fo^2^+2Fc^2^)/3'
_refine_ls_weighting_scheme calc
_refine_ls_wR_factor_gt 0.2046
_refine_ls_wR_factor_ref 0.2200
_reflns_Friedel_coverage 0.000
_reflns_number_gt 13783
_reflns_number_total 19193
_reflns_threshold_expression 'I > 2\s(I)'
_cod_data_source_file d4dt03137g3.cif
_cod_data_source_block 4
_cod_depositor_comments 'Adding full bibliography for 7718132--7718135.cif.'
_cod_database_code 7718135
_shelx_shelxl_version_number 2014/7
_shelx_space_group_comment
;
The symmetry employed for this shelxl refinement is uniquely defined
by the following loop, which should always be used as a source of
symmetry information in preference to the above space-group names.
They are only intended as comments.
;
_shelx_estimated_absorpt_t_max 0.670
_shelx_estimated_absorpt_t_min 0.345
_olex2_refinement_description
;
1. Fixed Uiso
 At 1.2 times of:
  All C(H) groups
 At 1.5 times of:
  All C(H,H,H) groups
2. Restrained distances
 Cl10-O7 \\sim Cl10-O7A
 with sigma of 0.02
 Cl1-O6 \\sim Cl1A-O6 \\sim Cl1-O3 \\sim Cl1A-O3 \\sim Cl1-O5 \\sim Cl1A-O5A
\\sim Cl1-O4 \\sim Cl1A-O4A
 with sigma of 0.02
 Cl10-O10 \\sim Cl10-O10A
 with sigma of 0.02
 Cl10-O9 \\sim Cl10-O9A
 with sigma of 0.02
3. Uiso/Uaniso restraints and constraints
O4 \\sim O4A: within 2A with sigma of 0.04 and sigma for terminal atoms of 0.08
within 2A
O9A \\sim O9 \\sim O7A \\sim O7 \\sim O10A \\sim O10: within 2A with sigma of
0.04 and sigma for terminal atoms of 0.08 within 2A
Uanis(Cl1) = Uanis(Cl1A)
Uanis(O5) = Uanis(O5A)
4. Others
 Sof(O9A)=Sof(O10A)=Sof(O7A)=1-FVAR(1)
 Sof(O7)=Sof(O9)=Sof(O10)=FVAR(1)
 Sof(Cl1A)=Sof(O4A)=Sof(O5A)=1-FVAR(2)
 Sof(Cl1)=Sof(O5)=Sof(O4)=FVAR(2)
5.a Ternary CH refined with riding coordinates:
 C88(H88), C86(H86), C87(H87)
5.b Aromatic/amide H refined with riding coordinates:
 C85(H85), C25(H25), C83(H83), C84(H84), C16(H16), C23(H23), C24(H24),
 C14(H14), C39(H39), C48(H48), C32(H32), C72(H72), C70(H70), C73(H73), C66(H66),
  C31(H31), C29(H29), C52(H52), C49(H49), C2(H2), C74(H74), C38(H38), C28(H28),
 C8(H8), C12(H12), C60(H60), C02L(H02L), C64(H64), C50(H50), C6(H6), C54(H54),
 C68(H68), C15(H15), C51(H51), C67(H67), C69(H69), C37(H37), C11(H11), C61(H61),
  C35(H35), C30(H30), C62(H62), C46(H46), C9(H9), C42(H42), C36(H36), C58(H58),
 C3(H3), C63(H63), C10(H10), C56(H56), C57(H57), C92(H92), C55(H55), C5(H5),
 C4(H4)
5.c Idealised Me refined as rotating group:
 C78(H78A,H78B,H78C), C79(H79A,H79B,H79C), C44(H44A,H44B,H44C), C20(H20A,H20B,
 H20C), C40(H40A,H40B,H40C), C21(H21A,H21B,H21C), C90(H90A,H90B,H90C), C94(H94A,
 H94B,H94C)
;
_smtbx_masks_special_details
;
A solvent mask was calculated and 236 electrons were 
found in a volume of 1102\%A^3^ in 3 voids per unit cell. 
This is consistent with the presence of 
0.5[CHCl3] per Asymmetric Unit 
which account for 232 electrons 
per unit cell.
;
_olex2_submission_special_instructions 'No special instructions were received'
_oxdiff_exptl_absorpt_empirical_details
;
Empirical correction (ABSPACK) includes:
- Absorption correction using spherical harmonics
- Frame scaling
;

loop_
_space_group_symop_operation_xyz
'x, y, z'
'-x+1/2, y+1/2, -z+1/2'
'-x, -y, -z'
'x-1/2, -y-1/2, z-1/2'

loop_
_atom_site_label
_atom_site_type_symbol
_atom_site_fract_x
_atom_site_fract_y
_atom_site_fract_z
_atom_site_U_iso_or_equiv
_atom_site_adp_type
_atom_site_occupancy
_atom_site_site_symmetry_order
_atom_site_calc_flag
_atom_site_refinement_flags_posn
_atom_site_refinement_flags_adp
_atom_site_refinement_flags_occupancy
_atom_site_disorder_assembly
_atom_site_disorder_group
Cu1 Cu 0.55210(6) 0.65126(3) 0.77291(4) 0.0342(2) Uani 1 1 d . . . . .
Cu2 Cu 0.04911(6) 0.80002(3) 0.76163(4) 0.0324(2) Uani 1 1 d . . . . .
P3 P 0.05159(11) 0.76320(5) 0.84043(7) 0.0311(3) Uani 1 1 d . . . . .
P2 P 0.55786(12) 0.67759(6) 0.85881(7) 0.0344(4) Uani 1 1 d . . . . .
P4 P 0.02819(11) 0.87379(5) 0.76311(7) 0.0315(4) Uani 1 1 d . . . . .
P1 P 0.53523(12) 0.57710(6) 0.76272(7) 0.0332(4) Uani 1 1 d . . . . .
Cl10 Cl 0.02978(13) 0.66553(7) 0.61243(8) 0.0522(5) Uani 1 1 d D . . . .
Cl8 Cl 0.15263(13) 0.67999(6) 1.01626(8) 0.0477(4) Uani 1 1 d . . . . .
Cl9 Cl 0.08655(14) 0.59058(7) 1.01875(9) 0.0570(5) Uani 1 1 d . . . . .
Cl7 Cl 0.24291(16) 0.61901(7) 1.09826(10) 0.0652(6) Uani 1 1 d . . . . .
Cl14 Cl 0.08441(15) 0.53629(8) 0.53351(9) 0.0644(6) Uani 1 1 d . . . . .
Cl1 Cl 0.54027(17) 0.79827(8) 0.65721(11) 0.0470(6) Uani 0.795(4) 1 d D . P A 1
Cl2 Cl 0.86616(18) 0.51206(10) 0.59885(10) 0.0782(7) Uani 1 1 d . . . . .
Cl4 Cl 0.85762(18) 0.55027(12) 0.70537(12) 0.0967(10) Uani 1 1 d . . . . .
Cl13 Cl 0.2061(2) 0.58950(10) 0.47685(13) 0.0981(10) Uani 1 1 d . . . . .
Cl3 Cl 1.02603(19) 0.50930(12) 0.68558(13) 0.0993(10) Uani 1 1 d . . . . .
Cl12 Cl 0.2532(2) 0.57222(11) 0.59445(16) 0.1161(13) Uani 1 1 d . . . . .
O2 O 0.1192(3) 0.84942(14) 0.87404(17) 0.0303(9) Uani 1 1 d . . . . .
O1 O 0.6200(3) 0.58814(14) 0.87857(18) 0.0329(10) Uani 1 1 d . . . . .
O6 O 0.4958(3) 0.77000(18) 0.6904(2) 0.0524(13) Uani 1 1 d D . . . .
N4 N -0.0278(4) 0.78278(18) 0.6862(2) 0.0344(12) Uani 1 1 d . . . . .
N11 N -0.1202(4) 0.77916(19) 0.6737(2) 0.0361(12) Uani 1 1 d . . . . .
N12 N 0.1174(4) 0.78570(18) 0.6579(2) 0.0358(12) Uani 1 1 d . . . . .
N5 N 0.5949(4) 0.67954(19) 0.6670(2) 0.0373(13) Uani 1 1 d . . . . .
N2 N 0.4589(4) 0.67365(18) 0.7053(2) 0.0361(12) Uani 1 1 d . . . . .
N3 N 0.1529(4) 0.78910(18) 0.7135(2) 0.0377(13) Uani 1 1 d . . . . .
N1 N 0.6400(4) 0.67295(19) 0.7199(2) 0.0376(13) Uani 1 1 d . . . . .
N8 N 0.3650(4) 0.67623(19) 0.7000(3) 0.0416(14) Uani 1 1 d . . . . .
O8 O 0.0605(4) 0.6731(2) 0.5597(2) 0.0628(15) Uani 1 1 d . . . . .
O3 O 0.5650(5) 0.83949(18) 0.6859(3) 0.0700(17) Uani 1 1 d D . . . .
N6 N 0.4525(4) 0.6875(2) 0.6088(2) 0.0477(15) Uani 1 1 d . . . . .
N9 N -0.0149(4) 0.7858(2) 0.5901(2) 0.0480(15) Uani 1 1 d . . . . .
N10 N -0.1075(5) 0.7821(2) 0.5779(2) 0.0509(16) Uani 1 1 d . . . . .
C80 C 0.2603(4) 0.8322(2) 0.9365(2) 0.0317(14) Uani 1 1 d . . . . .
C47 C 0.0471(4) 0.7038(2) 0.8340(2) 0.0304(13) Uani 1 1 d . . . . .
C76 C 0.1617(4) 0.8866(2) 0.8563(3) 0.0332(14) Uani 1 1 d . . . . .
O5 O 0.6273(5) 0.7807(5) 0.6447(5) 0.076(3) Uani 0.795(4) 1 d D . P A 1
C81 C 0.1807(4) 0.8184(2) 0.9010(3) 0.0299(13) Uani 1 1 d . . . . .
O7 O 0.0913(5) 0.6912(2) 0.6526(3) 0.049(2) Uani 0.762(14) 1 d D U P B 1
C18 C 0.6628(4) 0.5537(2) 0.8549(3) 0.0329(14) Uani 1 1 d . . . . .
C018 C 0.6833(5) 0.6166(2) 0.9103(3) 0.0350(14) Uani 1 1 d . . . . .
C85 C 0.3188(5) 0.7992(2) 0.9618(3) 0.0366(15) Uani 1 1 d . . . . .
H85 H 0.3738 0.8070 0.9866 0.044 Uiso 1 1 calc R U . . .
C33 C 0.5538(4) 0.7365(2) 0.8676(3) 0.0350(15) Uani 1 1 d . . . . .
C89 C 0.0217(5) 0.7841(2) 0.6433(3) 0.0372(15) Uani 1 1 d . . . . .
C25 C 0.7292(5) 0.6895(2) 0.9337(3) 0.0354(15) Uani 1 1 d . . . . .
H25 H 0.7187 0.7202 0.9311 0.042 Uiso 1 1 calc R U . . .
C83 C 0.2188(4) 0.7430(2) 0.9161(3) 0.0329(14) Uani 1 1 d . . . . .
H83 H 0.2054 0.7128 0.9095 0.039 Uiso 1 1 calc R U . . .
C13 C 0.6274(4) 0.5432(2) 0.8005(3) 0.0341(14) Uani 1 1 d . . . . .
C84 C 0.2985(5) 0.7553(2) 0.9515(3) 0.0357(15) Uani 1 1 d . . . . .
H84 H 0.3399 0.7334 0.9690 0.043 Uiso 1 1 calc R U . . .
C17 C 0.7403(4) 0.5329(2) 0.8863(3) 0.0338(14) Uani 1 1 d . . . . .
C16 C 0.7810(4) 0.4995(2) 0.8598(3) 0.0365(15) Uani 1 1 d . . . . .
H16 H 0.8340 0.4846 0.8793 0.044 Uiso 1 1 calc R U . . .
N7 N 0.3590(5) 0.6898(2) 0.6028(2) 0.0498(16) Uani 1 1 d . . . . .
C75 C 0.2399(4) 0.9040(2) 0.8899(3) 0.0322(14) Uani 1 1 d . . . . .
C71 C 0.1222(4) 0.9039(2) 0.8057(3) 0.0330(14) Uani 1 1 d . . . . .
C23 C 0.8271(5) 0.6290(2) 0.9702(3) 0.0376(15) Uani 1 1 d . . . . .
H23 H 0.8824 0.6186 0.9928 0.045 Uiso 1 1 calc R U . . .
C24 C 0.8109(5) 0.6733(2) 0.9656(3) 0.0394(16) Uani 1 1 d . . . . .
H24 H 0.8558 0.6931 0.9844 0.047 Uiso 1 1 calc R U . . .
C34 C 0.4610(4) 0.6569(2) 0.8915(3) 0.0333(14) Uani 1 1 d . . . . .
C82 C 0.1574(4) 0.7749(2) 0.8897(3) 0.0322(14) Uani 1 1 d . . . . .
C22 C 0.7635(5) 0.5991(2) 0.9422(3) 0.0365(15) Uani 1 1 d . . . . .
C65 C 0.0247(4) 0.8980(2) 0.6941(3) 0.0345(14) Uani 1 1 d . . . . .
C14 C 0.6708(5) 0.5086(2) 0.7767(3) 0.0363(15) Uani 1 1 d . . . . .
H14 H 0.6472 0.4998 0.7397 0.044 Uiso 1 1 calc R U . . .
C39 C 0.3746(5) 0.6514(2) 0.8573(3) 0.0371(15) Uani 1 1 d . . . . .
H39 H 0.3679 0.6585 0.8189 0.044 Uiso 1 1 calc R U . . .
C77 C 0.2758(5) 0.8815(2) 0.9450(3) 0.0348(14) Uani 1 1 d . . . . .
C48 C 0.0687(5) 0.6850(2) 0.7854(3) 0.0366(15) Uani 1 1 d . . . . .
H48 H 0.0889 0.7031 0.7578 0.044 Uiso 1 1 calc R U . . .
C32 C 0.5453(5) 0.7569(2) 0.9181(3) 0.0387(15) Uani 1 1 d . . . . .
H32 H 0.5408 0.7396 0.9500 0.046 Uiso 1 1 calc R U . . .
C72 C 0.1629(5) 0.9422(2) 0.7887(3) 0.0367(15) Uani 1 1 d . . . . .
H72 H 0.1371 0.9556 0.7545 0.044 Uiso 1 1 calc R U . . .
C70 C 0.1007(5) 0.8898(2) 0.6661(3) 0.0396(16) Uani 1 1 d . . . . .
H70 H 0.1534 0.8739 0.6840 0.047 Uiso 1 1 calc R U . . .
C73 C 0.2397(5) 0.9608(2) 0.8207(3) 0.0383(15) Uani 1 1 d . . . . .
H73 H 0.2661 0.9870 0.8086 0.046 Uiso 1 1 calc R U . . .
C7 C 0.4245(5) 0.5575(2) 0.7814(3) 0.0348(14) Uani 1 1 d . . . . .
C41 C 0.7314(5) 0.6734(2) 0.7171(3) 0.0407(16) Uani 1 1 d . . . . .
C59 C -0.0799(5) 0.8915(2) 0.7864(2) 0.0337(14) Uani 1 1 d . . . . .
C66 C -0.0512(5) 0.9214(2) 0.6667(3) 0.0388(15) Uani 1 1 d . . . . .
H66 H -0.1035 0.9270 0.6852 0.047 Uiso 1 1 calc R U . . .
C45 C 0.4978(5) 0.6808(2) 0.6590(3) 0.0366(15) Uani 1 1 d . . . . .
C31 C 0.5435(5) 0.8021(2) 0.9219(3) 0.0436(17) Uani 1 1 d . . . . .
H31 H 0.5406 0.8157 0.9567 0.052 Uiso 1 1 calc R U . . .
C91 C 0.2450(5) 0.7908(2) 0.7169(3) 0.0429(17) Uani 1 1 d . . . . .
C29 C 0.5521(5) 0.8081(2) 0.8248(3) 0.0402(16) Uani 1 1 d . . . . .
H29 H 0.5536 0.8256 0.7926 0.048 Uiso 1 1 calc R U . . .
C1 C 0.5330(5) 0.5585(2) 0.6910(3) 0.0370(15) Uani 1 1 d . . . . .
C52 C 0.0174(5) 0.6763(2) 0.8739(3) 0.0385(16) Uani 1 1 d . . . . .
H52 H 0.0015 0.6886 0.9071 0.046 Uiso 1 1 calc R U . . .
C49 C 0.0611(5) 0.6402(2) 0.7769(3) 0.0405(16) Uani 1 1 d . . . . .
H49 H 0.0749 0.6279 0.7432 0.049 Uiso 1 1 calc R U . . .
C26 C 0.6632(4) 0.6609(2) 0.9056(3) 0.0342(14) Uani 1 1 d . . . . .
C2 C 0.6069(5) 0.5732(2) 0.6637(3) 0.0447(17) Uani 1 1 d . . . . .
H2 H 0.6543 0.5917 0.6828 0.054 Uiso 1 1 calc R U . . .
C74 C 0.2789(5) 0.9417(2) 0.8706(3) 0.0374(15) Uani 1 1 d . . . . .
H74 H 0.3330 0.9544 0.8919 0.045 Uiso 1 1 calc R U . . .
C38 C 0.2980(5) 0.6353(2) 0.8804(3) 0.0420(17) Uani 1 1 d . . . . .
H38 H 0.2391 0.6314 0.8573 0.050 Uiso 1 1 calc R U . . .
C43 C 0.6591(5) 0.6842(2) 0.6296(3) 0.0418(17) Uani 1 1 d . . . . .
C28 C 0.5563(5) 0.7634(2) 0.8216(3) 0.0394(16) Uani 1 1 d . . . . .
H28 H 0.5610 0.7503 0.7867 0.047 Uiso 1 1 calc R U . . .
C8 C 0.3411(5) 0.5726(2) 0.7509(3) 0.0387(15) Uani 1 1 d . . . . .
H8 H 0.3429 0.5918 0.7203 0.046 Uiso 1 1 calc R U . . .
C12 C 0.4211(5) 0.5303(2) 0.8271(3) 0.0372(15) Uani 1 1 d . . . . .
H12 H 0.4774 0.5199 0.8487 0.045 Uiso 1 1 calc R U . . .
C19 C 0.7732(5) 0.5491(2) 0.9447(3) 0.0367(15) Uani 1 1 d . . . . .
C60 C -0.1648(5) 0.8731(2) 0.7599(3) 0.0394(16) Uani 1 1 d . . . . .
H60 H -0.1643 0.8529 0.7302 0.047 Uiso 1 1 calc R U . . .
C53 C -0.0408(5) 0.7768(2) 0.8804(3) 0.0346(14) Uani 1 1 d . . . . .
C02L C -0.1560(5) 0.7774(2) 0.6203(3) 0.0428(17) Uani 1 1 d . . . . .
H02L H -0.2217 0.7725 0.6113 0.051 Uiso 1 1 calc R U . . .
C64 C -0.0825(5) 0.9210(2) 0.8296(3) 0.0401(16) Uani 1 1 d . . . . .
H64 H -0.0258 0.9338 0.8477 0.048 Uiso 1 1 calc R U . . .
C50 C 0.0337(5) 0.6134(2) 0.8172(3) 0.0401(16) Uani 1 1 d . . . . .
H50 H 0.0304 0.5825 0.8119 0.048 Uiso 1 1 calc R U . . .
C6 C 0.4640(5) 0.5318(2) 0.6612(3) 0.0411(16) Uani 1 1 d . . . . .
H6 H 0.4131 0.5217 0.6785 0.049 Uiso 1 1 calc R U . . .
C78 C 0.2147(5) 0.8976(2) 0.9883(3) 0.0427(17) Uani 1 1 d . . . . .
H78A H 0.1484 0.8913 0.9747 0.064 Uiso 1 1 calc R U . . .
H78B H 0.2232 0.9293 0.9939 0.064 Uiso 1 1 calc R U . . .
H78C H 0.2339 0.8823 1.0237 0.064 Uiso 1 1 calc R U . . .
C54 C -0.1291(5) 0.7875(2) 0.8524(3) 0.0433(17) Uani 1 1 d . . . . .
H54 H -0.1409 0.7867 0.8129 0.052 Uiso 1 1 calc R U . . .
C68 C 0.0232(5) 0.9279(2) 0.5857(3) 0.0433(17) Uani 1 1 d . . . . .
H68 H 0.0222 0.9377 0.5486 0.052 Uiso 1 1 calc R U . . .
C15 C 0.7472(5) 0.4869(2) 0.8056(3) 0.0396(16) Uani 1 1 d . . . . .
H15 H 0.7762 0.4636 0.7887 0.048 Uiso 1 1 calc R U . . .
C51 C 0.0110(5) 0.6317(2) 0.8655(3) 0.0415(16) Uani 1 1 d . . . . .
H51 H -0.0092 0.6134 0.8930 0.050 Uiso 1 1 calc R U . . .
C67 C -0.0525(5) 0.9367(2) 0.6132(3) 0.0411(16) Uani 1 1 d . . . . .
H67 H -0.1047 0.9531 0.5954 0.049 Uiso 1 1 calc R U . . .
C69 C 0.0996(5) 0.9049(2) 0.6121(3) 0.0407(16) Uani 1 1 d . . . . .
H69 H 0.1516 0.8994 0.5933 0.049 Uiso 1 1 calc R U . . .
O9 O 0.0339(10) 0.6216(3) 0.6257(5) 0.075(4) Uani 0.762(14) 1 d D U P B 1
C37 C 0.3067(5) 0.6252(2) 0.9356(3) 0.0432(17) Uani 1 1 d . . . . .
H37 H 0.2545 0.6139 0.9506 0.052 Uiso 1 1 calc R U . . .
C11 C 0.3337(5) 0.5184(3) 0.8406(3) 0.0484(19) Uani 1 1 d . . . . .
H11 H 0.3309 0.5000 0.8718 0.058 Uiso 1 1 calc R U . . .
C61 C -0.2499(5) 0.8846(2) 0.7772(3) 0.0465(18) Uani 1 1 d . . . . .
H61 H -0.3071 0.8721 0.7594 0.056 Uiso 1 1 calc R U . . .
C93 C 0.1904(5) 0.7848(3) 0.6264(3) 0.0427(17) Uani 1 1 d . . . . .
C79 C 0.3785(5) 0.8930(2) 0.9669(3) 0.0436(17) Uani 1 1 d . . . . .
H79A H 0.3984 0.8778 1.0022 0.065 Uiso 1 1 calc R U . . .
H79B H 0.3843 0.9248 0.9727 0.065 Uiso 1 1 calc R U . . .
H79C H 0.4183 0.8839 0.9397 0.065 Uiso 1 1 calc R U . . .
C35 C 0.4689(5) 0.6469(2) 0.9481(3) 0.0386(15) Uani 1 1 d . . . . .
H35 H 0.5273 0.6508 0.9717 0.046 Uiso 1 1 calc R U . . .
C30 C 0.5458(5) 0.8276(2) 0.8751(3) 0.0445(17) Uani 1 1 d . . . . .
H30 H 0.5431 0.8587 0.8777 0.053 Uiso 1 1 calc R U . . .
C62 C -0.2506(5) 0.9142(3) 0.8203(3) 0.0501(19) Uani 1 1 d . . . . .
H62 H -0.3084 0.9223 0.8318 0.060 Uiso 1 1 calc R U . . .
C46 C 0.3205(5) 0.6848(3) 0.6494(3) 0.0452(17) Uani 1 1 d . . . . .
H46 H 0.2542 0.6876 0.6456 0.054 Uiso 1 1 calc R U . . .
C44 C 0.6323(6) 0.6931(3) 0.5694(3) 0.0513(19) Uani 1 1 d . . . . .
H44A H 0.6035 0.7222 0.5643 0.077 Uiso 1 1 calc R U . . .
H44B H 0.5871 0.6709 0.5530 0.077 Uiso 1 1 calc R U . . .
H44C H 0.6883 0.6920 0.5512 0.077 Uiso 1 1 calc R U . . .
C9 C 0.2553(5) 0.5599(2) 0.7648(3) 0.0472(18) Uani 1 1 d . . . . .
H9 H 0.1986 0.5698 0.7433 0.057 Uiso 1 1 calc R U . . .
C20 C 0.8730(5) 0.5348(2) 0.9677(3) 0.0454(17) Uani 1 1 d . . . . .
H20A H 0.8899 0.5458 1.0058 0.068 Uiso 1 1 calc R U . . .
H20B H 0.9167 0.5467 0.9444 0.068 Uiso 1 1 calc R U . . .
H20C H 0.8766 0.5027 0.9678 0.068 Uiso 1 1 calc R U . . .
C42 C 0.7439(5) 0.6796(2) 0.6611(3) 0.0469(18) Uani 1 1 d . . . . .
H42 H 0.8026 0.6805 0.6479 0.056 Uiso 1 1 calc R U . . .
C36 C 0.3921(5) 0.6314(2) 0.9697(3) 0.0436(17) Uani 1 1 d . . . . .
H36 H 0.3978 0.6250 1.0082 0.052 Uiso 1 1 calc R U . . .
C58 C -0.0262(5) 0.7784(3) 0.9385(3) 0.0450(17) Uani 1 1 d . . . . .
H58 H 0.0339 0.7713 0.9584 0.054 Uiso 1 1 calc R U . . .
C3 C 0.6109(6) 0.5608(3) 0.6096(3) 0.0484(18) Uani 1 1 d . . . . .
H3 H 0.6616 0.5704 0.5918 0.058 Uiso 1 1 calc R U . . .
C63 C -0.1676(6) 0.9319(3) 0.8465(3) 0.051(2) Uani 1 1 d . . . . .
H63 H -0.1684 0.9519 0.8765 0.062 Uiso 1 1 calc R U . . .
C10 C 0.2524(5) 0.5327(3) 0.8099(4) 0.0497(19) Uani 1 1 d . . . . .
H10 H 0.1935 0.5241 0.8195 0.060 Uiso 1 1 calc R U . . .
C56 C -0.1840(5) 0.8012(3) 0.9390(4) 0.052(2) Uani 1 1 d . . . . .
H56 H -0.2325 0.8101 0.9590 0.062 Uiso 1 1 calc R U . . .
C40 C 0.8014(5) 0.6674(3) 0.7685(4) 0.055(2) Uani 1 1 d . . . . .
H40A H 0.8384 0.6408 0.7649 0.082 Uiso 1 1 calc R U . . .
H40B H 0.7685 0.6644 0.8007 0.082 Uiso 1 1 calc R U . . .
H40C H 0.8433 0.6928 0.7737 0.082 Uiso 1 1 calc R U . . .
C88 C 0.1364(5) 0.6349(3) 1.0591(3) 0.0454(17) Uani 1 1 d . . . . .
H88 H 0.0924 0.6437 1.0852 0.055 Uiso 1 1 calc R U . . .
C21 C 0.7064(5) 0.5307(2) 0.9831(3) 0.0428(17) Uani 1 1 d . . . . .
H21A H 0.7131 0.4988 0.9855 0.064 Uiso 1 1 calc R U . . .
H21B H 0.6413 0.5381 0.9677 0.064 Uiso 1 1 calc R U . . .
H21C H 0.7223 0.5435 1.0203 0.064 Uiso 1 1 calc R U . . .
C57 C -0.0972(6) 0.7901(3) 0.9675(4) 0.054(2) Uani 1 1 d . . . . .
H57 H -0.0863 0.7906 1.0070 0.065 Uiso 1 1 calc R U . . .
C92 C 0.2702(5) 0.7885(3) 0.6629(3) 0.0473(18) Uani 1 1 d . . . . .
H92 H 0.3322 0.7894 0.6541 0.057 Uiso 1 1 calc R U . . .
C55 C -0.2012(5) 0.7995(3) 0.8822(4) 0.050(2) Uani 1 1 d . . . . .
H55 H -0.2619 0.8064 0.8629 0.060 Uiso 1 1 calc R U . . .
C5 C 0.4688(6) 0.5203(3) 0.6080(3) 0.053(2) Uani 1 1 d . . . . .
H5 H 0.4214 0.5020 0.5886 0.063 Uiso 1 1 calc R U . . .
C90 C 0.3062(5) 0.7943(3) 0.7719(3) 0.054(2) Uani 1 1 d . . . . .
H90A H 0.3529 0.7707 0.7756 0.082 Uiso 1 1 calc R U . . .
H90B H 0.2677 0.7918 0.8017 0.082 Uiso 1 1 calc R U . . .
H90C H 0.3384 0.8228 0.7747 0.082 Uiso 1 1 calc R U . . .
C94 C 0.1765(6) 0.7788(3) 0.5649(3) 0.060(2) Uani 1 1 d . . . . .
H94A H 0.1420 0.7515 0.5551 0.090 Uiso 1 1 calc R U . . .
H94B H 0.2377 0.7774 0.5521 0.090 Uiso 1 1 calc R U . . .
H94C H 0.1405 0.8036 0.5469 0.090 Uiso 1 1 calc R U . . .
O4 O 0.4801(6) 0.8075(4) 0.6071(3) 0.095(3) Uani 0.795(4) 1 d D . P A 1
C4 C 0.5417(6) 0.5347(3) 0.5812(3) 0.057(2) Uani 1 1 d . . . . .
H4 H 0.5438 0.5266 0.5437 0.068 Uiso 1 1 calc R U . . .
C86 C 0.1633(6) 0.5808(3) 0.5401(4) 0.059(2) Uani 1 1 d . . . . .
H86 H 0.1282 0.6076 0.5486 0.071 Uiso 1 1 calc R U . . .
C87 C 0.9299(6) 0.5398(3) 0.6553(4) 0.057(2) Uani 1 1 d . . . . .
H87 H 0.9525 0.5684 0.6420 0.068 Uiso 1 1 calc R U . . .
O10 O -0.0607(6) 0.6858(4) 0.6084(5) 0.090(4) Uani 0.762(14) 1 d D U P B 1
O9A O -0.0615(13) 0.6444(11) 0.6022(10) 0.070(10) Uani 0.238(14) 1 d D U P B 2
O10A O 0.007(3) 0.6938(8) 0.6542(10) 0.083(12) Uani 0.238(14) 1 d D U P B 2
O7A O 0.0825(16) 0.6281(8) 0.6392(13) 0.048(7) Uani 0.238(14) 1 d D U P B 2
Cl1A Cl 0.5880(6) 0.7956(3) 0.6825(4) 0.0470(6) Uani 0.205(4) 1 d D . P A 2
O4A O 0.6665(13) 0.7824(9) 0.7221(9) 0.050(7) Uani 0.205(4) 1 d D . P A 2
O5A O 0.597(3) 0.779(2) 0.6279(15) 0.076(3) Uani 0.205(4) 1 d D . P A 2

loop_
_atom_site_aniso_label
_atom_site_aniso_U_11
_atom_site_aniso_U_22
_atom_site_aniso_U_33
_atom_site_aniso_U_23
_atom_site_aniso_U_13
_atom_site_aniso_U_12
Cu1 0.0328(5) 0.0385(5) 0.0316(5) -0.0005(4) 0.0065(4) -0.0011(4)
Cu2 0.0329(5) 0.0358(5) 0.0277(5) 0.0003(4) 0.0026(4) 0.0004(4)
P3 0.0325(8) 0.0337(9) 0.0263(8) 0.0002(6) 0.0020(6) 0.0007(7)
P2 0.0324(9) 0.0376(9) 0.0332(9) -0.0014(7) 0.0051(7) 0.0005(7)
P4 0.0319(8) 0.0356(9) 0.0270(8) 0.0013(7) 0.0038(6) 0.0006(7)
P1 0.0329(9) 0.0351(9) 0.0329(9) -0.0014(7) 0.0087(7) -0.0019(7)
Cl10 0.0445(10) 0.0684(13) 0.0441(10) -0.0090(9) 0.0082(8) 0.0036(9)
Cl8 0.0536(11) 0.0468(10) 0.0433(10) 0.0036(8) 0.0100(8) 0.0042(8)
Cl9 0.0484(11) 0.0507(11) 0.0690(13) -0.0022(9) -0.0006(9) -0.0035(9)
Cl7 0.0628(13) 0.0531(12) 0.0715(14) 0.0108(10) -0.0161(11) -0.0012(10)
Cl14 0.0575(12) 0.0713(14) 0.0633(13) 0.0066(11) 0.0055(10) -0.0034(10)
Cl1 0.0391(14) 0.0489(12) 0.0549(15) 0.0041(11) 0.0127(11) -0.0002(11)
Cl2 0.0736(15) 0.107(2) 0.0559(13) -0.0106(13) 0.0162(11) -0.0181(14)
Cl4 0.0587(14) 0.148(3) 0.0853(19) -0.0436(18) 0.0152(13) 0.0081(16)
Cl13 0.129(3) 0.0838(19) 0.095(2) -0.0098(15) 0.0606(19) -0.0218(17)
Cl3 0.0609(15) 0.143(3) 0.093(2) 0.0244(19) 0.0114(14) 0.0317(17)
Cl12 0.105(2) 0.088(2) 0.132(3) 0.0170(19) -0.058(2) -0.0118(17)
O2 0.027(2) 0.033(2) 0.031(2) 0.0006(18) 0.0036(17) 0.0015(18)
O1 0.031(2) 0.031(2) 0.037(2) -0.0033(19) 0.0070(19) 0.0008(18)
O6 0.043(3) 0.062(3) 0.054(3) 0.011(3) 0.015(2) 0.002(3)
N4 0.030(3) 0.039(3) 0.034(3) 0.001(2) 0.003(2) -0.001(2)
N11 0.030(3) 0.042(3) 0.035(3) 0.001(2) -0.002(2) -0.002(2)
N12 0.035(3) 0.042(3) 0.032(3) 0.000(2) 0.008(2) 0.000(2)
N5 0.035(3) 0.041(3) 0.038(3) 0.000(3) 0.014(2) 0.001(2)
N2 0.031(3) 0.036(3) 0.041(3) -0.002(2) 0.006(2) 0.002(2)
N3 0.032(3) 0.039(3) 0.041(3) -0.001(3) 0.002(2) 0.001(2)
N1 0.030(3) 0.043(3) 0.039(3) 0.001(3) 0.004(2) 0.001(2)
N8 0.031(3) 0.039(3) 0.055(4) 0.000(3) 0.008(3) 0.004(2)
O8 0.075(4) 0.067(4) 0.050(3) 0.007(3) 0.023(3) -0.001(3)
O3 0.082(4) 0.044(3) 0.087(5) -0.007(3) 0.024(4) 0.005(3)
N6 0.042(4) 0.066(4) 0.037(3) 0.003(3) 0.009(3) 0.007(3)
N9 0.044(4) 0.069(4) 0.031(3) -0.002(3) 0.005(3) 0.002(3)
N10 0.054(4) 0.069(4) 0.027(3) -0.004(3) -0.001(3) 0.003(3)
C80 0.034(3) 0.040(4) 0.023(3) 0.000(3) 0.010(3) 0.002(3)
C47 0.023(3) 0.047(4) 0.019(3) 0.000(3) -0.003(2) -0.001(3)
C76 0.035(3) 0.029(3) 0.037(4) -0.003(3) 0.008(3) 0.000(3)
O5 0.046(7) 0.064(4) 0.129(9) -0.016(7) 0.050(6) 0.001(7)
C81 0.032(3) 0.031(3) 0.028(3) 0.004(3) 0.009(3) 0.007(3)
O7 0.052(5) 0.058(5) 0.037(4) -0.014(3) 0.010(3) -0.010(4)
C18 0.026(3) 0.032(3) 0.042(4) 0.000(3) 0.010(3) 0.003(3)
C018 0.033(3) 0.039(4) 0.033(3) -0.006(3) 0.008(3) -0.006(3)
C85 0.029(3) 0.044(4) 0.038(4) 0.001(3) 0.009(3) -0.001(3)
C33 0.022(3) 0.049(4) 0.033(3) -0.001(3) 0.000(3) -0.003(3)
C89 0.031(3) 0.045(4) 0.036(4) -0.002(3) 0.003(3) -0.001(3)
C25 0.038(4) 0.037(4) 0.031(3) -0.001(3) 0.005(3) 0.002(3)
C83 0.035(3) 0.033(3) 0.032(3) 0.001(3) 0.009(3) 0.003(3)
C13 0.032(3) 0.033(3) 0.039(4) -0.004(3) 0.012(3) -0.004(3)
C84 0.035(4) 0.039(4) 0.033(3) 0.006(3) 0.004(3) 0.006(3)
C17 0.030(3) 0.036(4) 0.035(4) 0.003(3) 0.005(3) -0.001(3)
C16 0.028(3) 0.036(4) 0.045(4) 0.000(3) 0.005(3) 0.001(3)
N7 0.056(4) 0.060(4) 0.034(3) 0.003(3) 0.005(3) 0.006(3)
C75 0.029(3) 0.033(3) 0.033(3) -0.003(3) 0.001(3) 0.003(3)
C71 0.033(3) 0.033(3) 0.033(3) 0.000(3) 0.006(3) 0.004(3)
C23 0.036(4) 0.045(4) 0.032(3) -0.002(3) 0.004(3) 0.002(3)
C24 0.032(4) 0.046(4) 0.039(4) -0.008(3) 0.003(3) -0.004(3)
C34 0.032(3) 0.034(3) 0.033(3) -0.005(3) 0.005(3) 0.005(3)
C82 0.035(3) 0.034(3) 0.030(3) 0.005(3) 0.011(3) 0.002(3)
C22 0.031(3) 0.039(4) 0.041(4) 0.000(3) 0.009(3) 0.002(3)
C65 0.030(3) 0.038(4) 0.037(4) -0.003(3) 0.009(3) -0.001(3)
C14 0.035(4) 0.035(4) 0.040(4) -0.004(3) 0.006(3) -0.003(3)
C39 0.034(4) 0.040(4) 0.036(4) -0.005(3) 0.003(3) 0.002(3)
C77 0.038(4) 0.041(4) 0.026(3) -0.002(3) 0.005(3) 0.001(3)
C48 0.036(4) 0.036(4) 0.040(4) 0.001(3) 0.013(3) -0.002(3)
C32 0.032(4) 0.043(4) 0.040(4) -0.003(3) 0.005(3) 0.005(3)
C72 0.034(4) 0.039(4) 0.038(4) 0.001(3) 0.008(3) 0.000(3)
C70 0.036(4) 0.036(4) 0.047(4) 0.002(3) 0.009(3) 0.000(3)
C73 0.040(4) 0.031(4) 0.044(4) 0.002(3) 0.008(3) -0.003(3)
C7 0.036(4) 0.032(3) 0.038(4) -0.006(3) 0.010(3) 0.002(3)
C41 0.027(3) 0.040(4) 0.055(4) 0.001(3) 0.005(3) -0.002(3)
C59 0.039(4) 0.041(4) 0.021(3) 0.006(3) 0.007(3) -0.001(3)
C66 0.037(4) 0.040(4) 0.040(4) -0.002(3) 0.009(3) -0.001(3)
C45 0.037(4) 0.043(4) 0.031(3) 0.001(3) 0.011(3) 0.002(3)
C31 0.028(3) 0.051(4) 0.051(4) -0.011(4) 0.004(3) 0.002(3)
C91 0.030(4) 0.047(4) 0.050(4) -0.001(3) -0.002(3) 0.004(3)
C29 0.031(3) 0.043(4) 0.046(4) 0.007(3) 0.003(3) -0.003(3)
C1 0.032(3) 0.045(4) 0.034(4) 0.003(3) 0.005(3) -0.002(3)
C52 0.047(4) 0.043(4) 0.028(3) 0.001(3) 0.013(3) -0.002(3)
C49 0.041(4) 0.045(4) 0.036(4) -0.006(3) 0.008(3) 0.002(3)
C26 0.028(3) 0.041(4) 0.035(3) -0.003(3) 0.007(3) 0.000(3)
C2 0.045(4) 0.046(4) 0.046(4) 0.000(3) 0.017(3) -0.006(3)
C74 0.033(3) 0.041(4) 0.040(4) -0.006(3) 0.008(3) -0.001(3)
C38 0.025(3) 0.044(4) 0.058(5) -0.009(3) 0.007(3) 0.001(3)
C43 0.043(4) 0.041(4) 0.047(4) 0.005(3) 0.024(3) -0.001(3)
C28 0.033(4) 0.048(4) 0.036(4) 0.001(3) 0.002(3) 0.002(3)
C8 0.035(4) 0.042(4) 0.041(4) -0.009(3) 0.011(3) -0.003(3)
C12 0.040(4) 0.036(4) 0.037(4) -0.003(3) 0.011(3) 0.001(3)
C19 0.031(3) 0.041(4) 0.038(4) 0.000(3) 0.006(3) 0.000(3)
C60 0.034(4) 0.042(4) 0.042(4) 0.006(3) 0.006(3) 0.001(3)
C53 0.034(3) 0.028(3) 0.041(4) 0.001(3) 0.002(3) 0.000(3)
C02L 0.036(4) 0.050(4) 0.039(4) -0.001(3) -0.006(3) 0.001(3)
C64 0.041(4) 0.046(4) 0.034(4) 0.003(3) 0.012(3) 0.002(3)
C50 0.037(4) 0.036(4) 0.046(4) 0.000(3) 0.002(3) 0.004(3)
C6 0.037(4) 0.050(4) 0.035(4) -0.005(3) 0.003(3) -0.003(3)
C78 0.053(4) 0.041(4) 0.035(4) -0.009(3) 0.007(3) 0.002(3)
C54 0.037(4) 0.044(4) 0.045(4) 0.008(3) -0.005(3) -0.003(3)
C68 0.044(4) 0.053(4) 0.033(4) 0.006(3) 0.005(3) -0.004(3)
C15 0.033(4) 0.040(4) 0.047(4) -0.004(3) 0.010(3) 0.003(3)
C51 0.045(4) 0.041(4) 0.039(4) 0.005(3) 0.008(3) -0.003(3)
C67 0.038(4) 0.051(4) 0.033(4) 0.005(3) -0.002(3) 0.005(3)
C69 0.043(4) 0.047(4) 0.036(4) 0.000(3) 0.018(3) -0.005(3)
O9 0.112(10) 0.048(5) 0.076(7) -0.016(4) 0.051(7) -0.035(6)
C37 0.046(4) 0.043(4) 0.046(4) -0.001(3) 0.021(3) 0.001(3)
C11 0.043(4) 0.046(4) 0.063(5) -0.001(4) 0.028(4) -0.001(3)
C61 0.038(4) 0.047(4) 0.055(5) 0.013(4) 0.009(3) 0.000(3)
C93 0.038(4) 0.058(5) 0.036(4) 0.002(3) 0.017(3) 0.002(3)
C79 0.031(4) 0.045(4) 0.052(4) -0.001(3) -0.002(3) -0.001(3)
C35 0.035(4) 0.042(4) 0.038(4) 0.000(3) 0.003(3) 0.002(3)
C30 0.030(4) 0.039(4) 0.064(5) 0.000(4) 0.006(3) 0.001(3)
C62 0.044(4) 0.052(5) 0.059(5) 0.009(4) 0.022(4) 0.001(4)
C46 0.039(4) 0.055(5) 0.040(4) 0.008(3) 0.003(3) 0.007(3)
C44 0.055(5) 0.058(5) 0.045(4) 0.001(4) 0.024(4) -0.001(4)
C9 0.036(4) 0.044(4) 0.062(5) -0.013(4) 0.008(3) 0.002(3)
C20 0.045(4) 0.044(4) 0.047(4) 0.000(3) 0.007(3) 0.004(3)
C42 0.042(4) 0.042(4) 0.063(5) 0.000(4) 0.027(4) -0.001(3)
C36 0.046(4) 0.050(4) 0.039(4) 0.005(3) 0.019(3) 0.003(3)
C58 0.034(4) 0.061(5) 0.039(4) -0.008(3) 0.005(3) 0.000(3)
C3 0.062(5) 0.056(5) 0.032(4) 0.000(3) 0.019(3) -0.001(4)
C63 0.061(5) 0.052(5) 0.047(4) -0.002(4) 0.028(4) 0.007(4)
C10 0.036(4) 0.046(4) 0.072(5) -0.011(4) 0.024(4) -0.003(3)
C56 0.041(4) 0.047(4) 0.073(6) -0.009(4) 0.026(4) -0.003(3)
C40 0.034(4) 0.064(5) 0.064(5) -0.004(4) -0.001(4) -0.002(4)
C88 0.049(4) 0.051(4) 0.038(4) 0.001(3) 0.014(3) 0.004(3)
C21 0.047(4) 0.048(4) 0.033(4) 0.003(3) 0.007(3) -0.003(3)
C57 0.047(5) 0.066(5) 0.051(5) -0.018(4) 0.018(4) -0.004(4)
C92 0.033(4) 0.051(5) 0.060(5) 0.001(4) 0.017(3) 0.001(3)
C55 0.028(4) 0.049(5) 0.076(6) 0.012(4) 0.015(4) 0.005(3)
C5 0.051(5) 0.060(5) 0.046(5) -0.010(4) 0.004(4) -0.008(4)
C90 0.035(4) 0.066(5) 0.058(5) -0.002(4) -0.005(3) 0.001(4)
C94 0.066(5) 0.073(6) 0.047(5) 0.005(4) 0.031(4) 0.007(5)
O4 0.075(6) 0.158(9) 0.049(5) 0.041(5) -0.004(4) -0.051(6)
C4 0.068(6) 0.069(6) 0.035(4) -0.005(4) 0.013(4) 0.006(4)
C86 0.064(5) 0.054(5) 0.057(5) 0.000(4) 0.004(4) 0.010(4)
C87 0.051(5) 0.053(5) 0.068(6) 0.009(4) 0.016(4) -0.005(4)
O10 0.037(5) 0.131(11) 0.106(8) 0.014(7) 0.022(5) 0.020(5)
O9A 0.043(14) 0.13(3) 0.045(14) 0.022(15) 0.027(11) 0.027(15)
O10A 0.15(3) 0.049(15) 0.049(15) -0.013(12) 0.012(18) 0.027(17)
O7A 0.031(13) 0.047(15) 0.070(18) 0.009(12) 0.023(12) -0.019(11)
Cl1A 0.0391(14) 0.0489(12) 0.0549(15) 0.0041(11) 0.0127(11) -0.0002(11)
O4A 0.032(12) 0.082(19) 0.036(13) 0.011(12) 0.003(10) 0.020(12)
O5A 0.046(7) 0.064(4) 0.129(9) -0.016(7) 0.050(6) 0.001(7)

loop_
_atom_type_symbol
_atom_type_description
_atom_type_scat_dispersion_real
_atom_type_scat_dispersion_imag
_atom_type_scat_source
C C 0.0181 0.0091 'International Tables Vol C Tables 4.2.6.8 and 6.1.1.4'
H H 0.0000 0.0000 'International Tables Vol C Tables 4.2.6.8 and 6.1.1.4'
Cl Cl 0.3639 0.7018 'International Tables Vol C Tables 4.2.6.8 and 6.1.1.4'
Cu Cu -1.9646 0.5888 'International Tables Vol C Tables 4.2.6.8 and 6.1.1.4'
N N 0.0311 0.0180 'International Tables Vol C Tables 4.2.6.8 and 6.1.1.4'
O O 0.0492 0.0322 'International Tables Vol C Tables 4.2.6.8 and 6.1.1.4'
P P 0.2955 0.4335 'International Tables Vol C Tables 4.2.6.8 and 6.1.1.4'

loop_
_exptl_crystal_face_index_h
_exptl_crystal_face_index_k
_exptl_crystal_face_index_l
_exptl_crystal_face_perp_dist
2 -1 -2 0.1133
2 1 0 0.1003
2 1 -2 0.1039
2 -1 1 0.1076
1 -1 -1 0.1212
0 2 -1 0.0460
0 -1 0 0.0762
0 1 0 0.0305
0 -2 -1 0.0874
0 1 1 0.0420
0 -1 -1 0.0876
0 0 1 0.0481
0 0 -1 0.0881
-1 1 1 0.1160
-2 1 2 0.1175
-2 -1 2 0.1118
0 -2 1 0.0462

loop_
_geom_angle_atom_site_label_1
_geom_angle_atom_site_label_2
_geom_angle_atom_site_label_3
_geom_angle
_geom_angle_site_symmetry_1
_geom_angle_site_symmetry_3
_geom_angle_publ_flag
P2 Cu1 P1 116.52(7) . . ?
N2 Cu1 P2 123.53(16) . . ?
N2 Cu1 P1 101.23(16) . . ?
N1 Cu1 P2 122.39(17) . . ?
N1 Cu1 P1 108.47(17) . . ?
N1 Cu1 N2 77.4(2) . . ?
P3 Cu2 P4 118.20(7) . . ?
N4 Cu2 P3 125.15(16) . . ?
N4 Cu2 P4 102.26(16) . . ?
N4 Cu2 N3 77.9(2) . . ?
N3 Cu2 P3 119.50(17) . . ?
N3 Cu2 P4 106.16(17) . . ?
C47 P3 Cu2 115.7(2) . . ?
C47 P3 C82 105.5(3) . . ?
C82 P3 Cu2 111.7(2) . . ?
C53 P3 Cu2 115.6(2) . . ?
C53 P3 C47 104.8(3) . . ?
C53 P3 C82 102.1(3) . . ?
C33 P2 Cu1 118.1(2) . . ?
C33 P2 C34 104.5(3) . . ?
C33 P2 C26 104.0(3) . . ?
C34 P2 Cu1 111.4(2) . . ?
C34 P2 C26 104.5(3) . . ?
C26 P2 Cu1 113.1(2) . . ?
C71 P4 Cu2 114.8(2) . . ?
C71 P4 C65 103.4(3) . . ?
C65 P4 Cu2 111.8(2) . . ?
C59 P4 Cu2 114.9(2) . . ?
C59 P4 C71 105.7(3) . . ?
C59 P4 C65 105.2(3) . . ?
C13 P1 Cu1 116.8(2) . . ?
C13 P1 C7 106.6(3) . . ?
C13 P1 C1 102.2(3) . . ?
C7 P1 Cu1 112.3(2) . . ?
C7 P1 C1 104.4(3) . . ?
C1 P1 Cu1 113.3(2) . . ?
O8 Cl10 O7 106.0(4) . . ?
O8 Cl10 O9A 108.2(9) . . ?
O8 Cl10 O7A 108.2(12) . . ?
O9 Cl10 O8 111.0(5) . . ?
O9 Cl10 O7 111.6(6) . . ?
O9 Cl10 O10 116.3(7) . . ?
O10 Cl10 O8 105.7(5) . . ?
O10 Cl10 O7 105.7(6) . . ?
O9A Cl10 O7A 97.1(15) . . ?
O10A Cl10 O8 133.0(13) . . ?
O10A Cl10 O9A 95.4(19) . . ?
O10A Cl10 O7A 108.4(17) . . ?
O6 Cl1 O3 110.8(4) . . ?
O6 Cl1 O5 112.5(7) . . ?
O6 Cl1 O4 110.2(4) . . ?
O5 Cl1 O3 105.4(6) . . ?
O4 Cl1 O3 108.3(6) . . ?
O4 Cl1 O5 109.4(7) . . ?
C76 O2 C81 115.0(5) . . ?
C18 O1 C018 113.8(5) . . ?
N11 N4 Cu2 127.6(4) . . ?
N11 N4 C89 117.1(5) . . ?
C89 N4 Cu2 113.8(4) . . ?
N4 N11 C02L 117.1(6) . . ?
N3 N12 C93 110.2(5) . . ?
C89 N12 N3 117.7(5) . . ?
C89 N12 C93 132.1(6) . . ?
N1 N5 C45 117.5(5) . . ?
N1 N5 C43 111.2(6) . . ?
C45 N5 C43 131.4(6) . . ?
N8 N2 Cu1 128.0(4) . . ?
N8 N2 C45 116.9(6) . . ?
C45 N2 Cu1 114.5(4) . . ?
N12 N3 Cu2 112.2(4) . . ?
C91 N3 Cu2 140.1(5) . . ?
C91 N3 N12 106.6(6) . . ?
N5 N1 Cu1 113.0(4) . . ?
C41 N1 Cu1 138.4(5) . . ?
C41 N1 N5 106.4(6) . . ?
C46 N8 N2 115.9(6) . . ?
C45 N6 N7 117.4(6) . . ?
C89 N9 N10 116.8(6) . . ?
N9 N10 C02L 117.6(6) . . ?
C81 C80 C85 116.2(6) . . ?
C81 C80 C77 118.1(6) . . ?
C85 C80 C77 125.7(6) . . ?
C48 C47 P3 118.4(5) . . ?
C48 C47 C52 118.3(6) . . ?
C52 C47 P3 123.2(5) . . ?
O2 C76 C75 118.9(6) . . ?
C71 C76 O2 116.7(6) . . ?
C71 C76 C75 124.4(6) . . ?
O2 C81 C80 119.5(6) . . ?
C82 C81 O2 116.2(6) . . ?
C82 C81 C80 124.3(6) . . ?
O1 C18 C17 118.9(6) . . ?
C13 C18 O1 116.8(6) . . ?
C13 C18 C17 124.2(6) . . ?
C22 C018 O1 119.0(6) . . ?
C26 C018 O1 116.6(6) . . ?
C26 C018 C22 124.4(6) . . ?
C80 C85 H85 119.3 . . ?
C84 C85 C80 121.4(6) . . ?
C84 C85 H85 119.3 . . ?
C32 C33 P2 123.6(5) . . ?
C28 C33 P2 119.0(5) . . ?
C28 C33 C32 117.3(7) . . ?
N4 C89 N12 115.4(6) . . ?
N9 C89 N4 125.4(6) . . ?
N9 C89 N12 119.1(6) . . ?
C24 C25 H25 119.8 . . ?
C26 C25 H25 119.8 . . ?
C26 C25 C24 120.3(6) . . ?
C84 C83 H83 119.9 . . ?
C84 C83 C82 120.3(6) . . ?
C82 C83 H83 119.9 . . ?
C18 C13 P1 119.1(5) . . ?
C18 C13 C14 116.7(6) . . ?
C14 C13 P1 123.9(5) . . ?
C85 C84 H84 119.7 . . ?
C83 C84 C85 120.6(6) . . ?
C83 C84 H84 119.7 . . ?
C18 C17 C19 118.2(6) . . ?
C16 C17 C18 116.0(6) . . ?
C16 C17 C19 125.8(6) . . ?
C17 C16 H16 118.9 . . ?
C17 C16 C15 122.3(6) . . ?
C15 C16 H16 118.9 . . ?
N6 N7 C46 116.2(6) . . ?
C76 C75 C77 118.7(6) . . ?
C76 C75 C74 116.6(6) . . ?
C74 C75 C77 124.6(6) . . ?
C76 C71 P4 118.9(5) . . ?
C76 C71 C72 116.7(6) . . ?
C72 C71 P4 124.2(5) . . ?
C24 C23 H23 119.5 . . ?
C24 C23 C22 120.9(6) . . ?
C22 C23 H23 119.5 . . ?
C25 C24 H24 119.6 . . ?
C23 C24 C25 120.8(6) . . ?
C23 C24 H24 119.6 . . ?
C39 C34 P2 116.9(5) . . ?
C35 C34 P2 123.6(5) . . ?
C35 C34 C39 119.5(6) . . ?
C81 C82 P3 118.0(5) . . ?
C81 C82 C83 117.3(6) . . ?
C83 C82 P3 124.7(5) . . ?
C018 C22 C19 117.7(6) . . ?
C23 C22 C018 116.6(6) . . ?
C23 C22 C19 125.7(6) . . ?
C70 C65 P4 117.6(5) . . ?
C66 C65 P4 123.9(5) . . ?
C66 C65 C70 118.3(6) . . ?
C13 C14 H14 119.2 . . ?
C15 C14 C13 121.5(6) . . ?
C15 C14 H14 119.2 . . ?
C34 C39 H39 120.4 . . ?
C34 C39 C38 119.1(6) . . ?
C38 C39 H39 120.4 . . ?
C80 C77 C78 108.5(5) . . ?
C80 C77 C79 112.7(6) . . ?
C75 C77 C80 107.4(5) . . ?
C75 C77 C78 107.7(5) . . ?
C75 C77 C79 112.4(6) . . ?
C79 C77 C78 108.0(6) . . ?
C47 C48 H48 119.6 . . ?
C49 C48 C47 120.8(6) . . ?
C49 C48 H48 119.6 . . ?
C33 C32 H32 119.7 . . ?
C31 C32 C33 120.6(7) . . ?
C31 C32 H32 119.7 . . ?
C71 C72 H72 119.5 . . ?
C73 C72 C71 121.0(6) . . ?
C73 C72 H72 119.5 . . ?
C65 C70 H70 119.8 . . ?
C69 C70 C65 120.4(7) . . ?
C69 C70 H70 119.8 . . ?
C72 C73 H73 119.8 . . ?
C72 C73 C74 120.4(6) . . ?
C74 C73 H73 119.8 . . ?
C8 C7 P1 118.3(5) . . ?
C8 C7 C12 119.4(6) . . ?
C12 C7 P1 122.2(5) . . ?
N1 C41 C42 108.9(6) . . ?
N1 C41 C40 120.2(7) . . ?
C42 C41 C40 130.8(7) . . ?
C60 C59 P4 117.6(5) . . ?
C64 C59 P4 123.5(5) . . ?
C64 C59 C60 118.8(6) . . ?
C65 C66 H66 119.2 . . ?
C67 C66 C65 121.5(6) . . ?
C67 C66 H66 119.2 . . ?
N2 C45 N5 114.7(6) . . ?
N6 C45 N5 118.9(6) . . ?
N6 C45 N2 126.3(6) . . ?
C32 C31 H31 119.9 . . ?
C32 C31 C30 120.1(7) . . ?
C30 C31 H31 119.9 . . ?
N3 C91 C92 109.7(6) . . ?
N3 C91 C90 120.8(7) . . ?
C92 C91 C90 129.4(7) . . ?
C28 C29 H29 120.3 . . ?
C28 C29 C30 119.4(7) . . ?
C30 C29 H29 120.3 . . ?
C2 C1 P1 116.5(5) . . ?
C6 C1 P1 125.6(5) . . ?
C6 C1 C2 117.8(6) . . ?
C47 C52 H52 119.6 . . ?
C51 C52 C47 120.8(6) . . ?
C51 C52 H52 119.6 . . ?
C48 C49 H49 119.9 . . ?
C48 C49 C50 120.3(6) . . ?
C50 C49 H49 119.9 . . ?
C018 C26 P2 117.9(5) . . ?
C018 C26 C25 117.0(6) . . ?
C25 C26 P2 124.9(5) . . ?
C1 C2 H2 119.7 . . ?
C3 C2 C1 120.6(7) . . ?
C3 C2 H2 119.7 . . ?
C75 C74 H74 119.6 . . ?
C73 C74 C75 120.8(6) . . ?
C73 C74 H74 119.6 . . ?
C39 C38 H38 119.5 . . ?
C37 C38 C39 121.0(7) . . ?
C37 C38 H38 119.5 . . ?
N5 C43 C44 124.2(7) . . ?
C42 C43 N5 104.6(6) . . ?
C42 C43 C44 131.2(6) . . ?
C33 C28 H28 118.8 . . ?
C29 C28 C33 122.4(7) . . ?
C29 C28 H28 118.8 . . ?
C7 C8 H8 119.8 . . ?
C9 C8 C7 120.4(7) . . ?
C9 C8 H8 119.8 . . ?
C7 C12 H12 120.5 . . ?
C7 C12 C11 119.0(7) . . ?
C11 C12 H12 120.5 . . ?
C17 C19 C22 105.9(5) . . ?
C17 C19 C20 113.2(6) . . ?
C17 C19 C21 108.3(5) . . ?
C22 C19 C21 108.9(6) . . ?
C20 C19 C22 112.0(6) . . ?
C20 C19 C21 108.3(6) . . ?
C59 C60 H60 119.9 . . ?
C61 C60 C59 120.1(7) . . ?
C61 C60 H60 119.9 . . ?
C54 C53 P3 118.9(5) . . ?
C54 C53 C58 118.3(7) . . ?
C58 C53 P3 122.8(5) . . ?
N11 C02L N10 125.5(7) . . ?
N11 C02L H02L 117.2 . . ?
N10 C02L H02L 117.2 . . ?
C59 C64 H64 119.8 . . ?
C59 C64 C63 120.4(7) . . ?
C63 C64 H64 119.8 . . ?
C49 C50 H50 120.2 . . ?
C49 C50 C51 119.6(7) . . ?
C51 C50 H50 120.2 . . ?
C1 C6 H6 119.6 . . ?
C5 C6 C1 120.8(7) . . ?
C5 C6 H6 119.6 . . ?
C77 C78 H78A 109.5 . . ?
C77 C78 H78B 109.5 . . ?
C77 C78 H78C 109.5 . . ?
H78A C78 H78B 109.5 . . ?
H78A C78 H78C 109.5 . . ?
H78B C78 H78C 109.5 . . ?
C53 C54 H54 119.9 . . ?
C53 C54 C55 120.1(7) . . ?
C55 C54 H54 119.9 . . ?
C67 C68 H68 119.9 . . ?
C69 C68 H68 119.9 . . ?
C69 C68 C67 120.2(6) . . ?
C16 C15 H15 120.4 . . ?
C14 C15 C16 119.2(6) . . ?
C14 C15 H15 120.4 . . ?
C52 C51 C50 120.2(7) . . ?
C52 C51 H51 119.9 . . ?
C50 C51 H51 119.9 . . ?
C66 C67 C68 119.4(6) . . ?
C66 C67 H67 120.3 . . ?
C68 C67 H67 120.3 . . ?
C70 C69 H69 120.0 . . ?
C68 C69 C70 120.1(6) . . ?
C68 C69 H69 120.0 . . ?
C38 C37 H37 120.1 . . ?
C38 C37 C36 119.7(7) . . ?
C36 C37 H37 120.1 . . ?
C12 C11 H11 119.4 . . ?
C10 C11 C12 121.2(7) . . ?
C10 C11 H11 119.4 . . ?
C60 C61 H61 120.0 . . ?
C62 C61 C60 119.9(7) . . ?
C62 C61 H61 120.0 . . ?
N12 C93 C94 123.9(7) . . ?
C92 C93 N12 106.0(6) . . ?
C92 C93 C94 130.0(7) . . ?
C77 C79 H79A 109.5 . . ?
C77 C79 H79B 109.5 . . ?
C77 C79 H79C 109.5 . . ?
H79A C79 H79B 109.5 . . ?
H79A C79 H79C 109.5 . . ?
H79B C79 H79C 109.5 . . ?
C34 C35 H35 120.0 . . ?
C36 C35 C34 120.1(6) . . ?
C36 C35 H35 120.0 . . ?
C31 C30 H30 119.9 . . ?
C29 C30 C31 120.2(7) . . ?
C29 C30 H30 119.9 . . ?
C61 C62 H62 120.0 . . ?
C63 C62 C61 120.1(7) . . ?
C63 C62 H62 120.0 . . ?
N8 C46 N7 127.1(7) . . ?
N8 C46 H46 116.4 . . ?
N7 C46 H46 116.4 . . ?
C43 C44 H44A 109.5 . . ?
C43 C44 H44B 109.5 . . ?
C43 C44 H44C 109.5 . . ?
H44A C44 H44B 109.5 . . ?
H44A C44 H44C 109.5 . . ?
H44B C44 H44C 109.5 . . ?
C8 C9 H9 120.0 . . ?
C10 C9 C8 120.0(7) . . ?
C10 C9 H9 120.0 . . ?
C19 C20 H20A 109.5 . . ?
C19 C20 H20B 109.5 . . ?
C19 C20 H20C 109.5 . . ?
H20A C20 H20B 109.5 . . ?
H20A C20 H20C 109.5 . . ?
H20B C20 H20C 109.5 . . ?
C41 C42 H42 125.5 . . ?
C43 C42 C41 108.9(6) . . ?
C43 C42 H42 125.5 . . ?
C37 C36 H36 119.7 . . ?
C35 C36 C37 120.6(7) . . ?
C35 C36 H36 119.7 . . ?
C53 C58 H58 119.4 . . ?
C57 C58 C53 121.3(7) . . ?
C57 C58 H58 119.4 . . ?
C2 C3 H3 119.9 . . ?
C4 C3 C2 120.3(7) . . ?
C4 C3 H3 119.9 . . ?
C64 C63 H63 119.7 . . ?
C62 C63 C64 120.7(7) . . ?
C62 C63 H63 119.7 . . ?
C11 C10 C9 120.0(7) . . ?
C11 C10 H10 120.0 . . ?
C9 C10 H10 120.0 . . ?
C57 C56 H56 119.6 . . ?
C55 C56 H56 119.6 . . ?
C55 C56 C57 120.7(7) . . ?
C41 C40 H40A 109.5 . . ?
C41 C40 H40B 109.5 . . ?
C41 C40 H40C 109.5 . . ?
H40A C40 H40B 109.5 . . ?
H40A C40 H40C 109.5 . . ?
H40B C40 H40C 109.5 . . ?
Cl8 C88 H88 108.6 . . ?
Cl9 C88 Cl8 110.4(4) . . ?
Cl9 C88 H88 108.6 . . ?
Cl7 C88 Cl8 110.7(4) . . ?
Cl7 C88 Cl9 110.0(4) . . ?
Cl7 C88 H88 108.6 . . ?
C19 C21 H21A 109.5 . . ?
C19 C21 H21B 109.5 . . ?
C19 C21 H21C 109.5 . . ?
H21A C21 H21B 109.5 . . ?
H21A C21 H21C 109.5 . . ?
H21B C21 H21C 109.5 . . ?
C58 C57 C56 119.6(8) . . ?
C58 C57 H57 120.2 . . ?
C56 C57 H57 120.2 . . ?
C91 C92 H92 126.3 . . ?
C93 C92 C91 107.5(6) . . ?
C93 C92 H92 126.3 . . ?
C54 C55 H55 120.0 . . ?
C56 C55 C54 119.9(7) . . ?
C56 C55 H55 120.0 . . ?
C6 C5 H5 119.3 . . ?
C6 C5 C4 121.3(8) . . ?
C4 C5 H5 119.3 . . ?
C91 C90 H90A 109.5 . . ?
C91 C90 H90B 109.5 . . ?
C91 C90 H90C 109.5 . . ?
H90A C90 H90B 109.5 . . ?
H90A C90 H90C 109.5 . . ?
H90B C90 H90C 109.5 . . ?
C93 C94 H94A 109.5 . . ?
C93 C94 H94B 109.5 . . ?
C93 C94 H94C 109.5 . . ?
H94A C94 H94B 109.5 . . ?
H94A C94 H94C 109.5 . . ?
H94B C94 H94C 109.5 . . ?
C3 C4 C5 119.2(7) . . ?
C3 C4 H4 120.4 . . ?
C5 C4 H4 120.4 . . ?
Cl14 C86 Cl13 110.1(5) . . ?
Cl14 C86 H86 108.1 . . ?
Cl13 C86 H86 108.1 . . ?
Cl12 C86 Cl14 110.6(5) . . ?
Cl12 C86 Cl13 111.7(5) . . ?
Cl12 C86 H86 108.1 . . ?
Cl2 C87 H87 109.0 . . ?
Cl4 C87 Cl2 109.8(5) . . ?
Cl4 C87 H87 109.0 . . ?
Cl3 C87 Cl2 111.2(5) . . ?
Cl3 C87 Cl4 108.9(5) . . ?
Cl3 C87 H87 109.0 . . ?
O3 Cl1A O6 105.0(6) . . ?
O3 Cl1A O4A 113.9(14) . . ?
O3 Cl1A O5A 116(3) . . ?
O4A Cl1A O6 112.0(12) . . ?
O4A Cl1A O5A 111(3) . . ?
O5A Cl1A O6 98(2) . . ?

loop_
_geom_bond_atom_site_label_1
_geom_bond_atom_site_label_2
_geom_bond_distance
_geom_bond_site_symmetry_2
_geom_bond_publ_flag
Cu1 P2 2.2284(19) . ?
Cu1 P1 2.284(2) . ?
Cu1 N2 2.073(6) . ?
Cu1 N1 2.050(6) . ?
Cu2 P3 2.2170(18) . ?
Cu2 P4 2.2707(19) . ?
Cu2 N4 2.060(5) . ?
Cu2 N3 2.063(6) . ?
P3 C47 1.818(7) . ?
P3 C82 1.825(7) . ?
P3 C53 1.813(7) . ?
P2 C33 1.811(7) . ?
P2 C34 1.822(7) . ?
P2 C26 1.824(7) . ?
P4 C71 1.822(7) . ?
P4 C65 1.826(7) . ?
P4 C59 1.818(7) . ?
P1 C13 1.817(7) . ?
P1 C7 1.824(7) . ?
P1 C1 1.829(7) . ?
Cl10 O8 1.439(6) . ?
Cl10 O7 1.444(7) . ?
Cl10 O9 1.378(9) . ?
Cl10 O10 1.433(8) . ?
Cl10 O9A 1.452(18) . ?
Cl10 O10A 1.407(17) . ?
Cl10 O7A 1.468(18) . ?
Cl8 C88 1.764(8) . ?
Cl9 C88 1.757(8) . ?
Cl7 C88 1.745(8) . ?
Cl14 C86 1.761(9) . ?
Cl1 O6 1.401(5) . ?
Cl1 O3 1.455(6) . ?
Cl1 O5 1.438(8) . ?
Cl1 O4 1.411(7) . ?
Cl2 C87 1.749(9) . ?
Cl4 C87 1.748(9) . ?
Cl13 C86 1.764(9) . ?
Cl3 C87 1.736(9) . ?
Cl12 C86 1.722(9) . ?
O2 C76 1.388(7) . ?
O2 C81 1.389(7) . ?
O1 C18 1.387(7) . ?
O1 C018 1.401(7) . ?
O6 Cl1A 1.577(9) . ?
N4 N11 1.323(7) . ?
N4 C89 1.353(8) . ?
N11 C02L 1.324(9) . ?
N12 N3 1.373(8) . ?
N12 C89 1.371(8) . ?
N12 C93 1.393(8) . ?
N5 N1 1.366(8) . ?
N5 C45 1.383(9) . ?
N5 C43 1.400(8) . ?
N2 N8 1.341(8) . ?
N2 C45 1.349(8) . ?
N3 C91 1.316(9) . ?
N1 C41 1.328(8) . ?
N8 C46 1.323(9) . ?
O3 Cl1A 1.384(9) . ?
N6 N7 1.334(9) . ?
N6 C45 1.309(9) . ?
N9 N10 1.327(9) . ?
N9 C89 1.322(9) . ?
N10 C02L 1.340(9) . ?
C80 C81 1.391(9) . ?
C80 C85 1.394(9) . ?
C80 C77 1.528(9) . ?
C47 C48 1.391(9) . ?
C47 C52 1.397(9) . ?
C76 C75 1.392(9) . ?
C76 C71 1.379(9) . ?
C81 C82 1.384(9) . ?
C18 C13 1.380(9) . ?
C18 C17 1.403(9) . ?
C018 C22 1.395(9) . ?
C018 C26 1.384(9) . ?
C85 H85 0.9500 . ?
C85 C84 1.386(9) . ?
C33 C32 1.399(9) . ?
C33 C28 1.393(9) . ?
C25 H25 0.9500 . ?
C25 C24 1.398(9) . ?
C25 C26 1.390(9) . ?
C83 H83 0.9500 . ?
C83 C84 1.376(9) . ?
C83 C82 1.403(9) . ?
C13 C14 1.396(9) . ?
C84 H84 0.9500 . ?
C17 C16 1.385(9) . ?
C17 C19 1.512(9) . ?
C16 H16 0.9500 . ?
C16 C15 1.387(10) . ?
N7 C46 1.345(9) . ?
C75 C77 1.523(9) . ?
C75 C74 1.392(9) . ?
C71 C72 1.398(9) . ?
C23 H23 0.9500 . ?
C23 C24 1.371(10) . ?
C23 C22 1.394(9) . ?
C24 H24 0.9500 . ?
C34 C39 1.396(9) . ?
C34 C35 1.396(9) . ?
C22 C19 1.531(9) . ?
C65 C70 1.398(9) . ?
C65 C66 1.388(9) . ?
C14 H14 0.9500 . ?
C14 C15 1.381(9) . ?
C39 H39 0.9500 . ?
C39 C38 1.402(10) . ?
C77 C78 1.552(9) . ?
C77 C79 1.534(9) . ?
C48 H48 0.9500 . ?
C48 C49 1.381(10) . ?
C32 H32 0.9500 . ?
C32 C31 1.382(10) . ?
C72 H72 0.9500 . ?
C72 C73 1.374(9) . ?
C70 H70 0.9500 . ?
C70 C69 1.389(10) . ?
C73 H73 0.9500 . ?
C73 C74 1.388(10) . ?
C7 C8 1.392(9) . ?
C7 C12 1.394(9) . ?
C41 C42 1.415(10) . ?
C41 C40 1.492(10) . ?
C59 C60 1.409(9) . ?
C59 C64 1.388(9) . ?
C66 H66 0.9500 . ?
C66 C67 1.379(9) . ?
C31 H31 0.9500 . ?
C31 C30 1.383(11) . ?
C91 C92 1.419(11) . ?
C91 C90 1.490(10) . ?
C29 H29 0.9500 . ?
C29 C28 1.367(10) . ?
C29 C30 1.376(10) . ?
C1 C2 1.412(9) . ?
C1 C6 1.398(9) . ?
C52 H52 0.9500 . ?
C52 C51 1.378(10) . ?
C49 H49 0.9500 . ?
C49 C50 1.382(10) . ?
C2 H2 0.9500 . ?
C2 C3 1.379(10) . ?
C74 H74 0.9500 . ?
C38 H38 0.9500 . ?
C38 C37 1.364(10) . ?
C43 C44 1.481(10) . ?
C43 C42 1.346(11) . ?
C28 H28 0.9500 . ?
C8 H8 0.9500 . ?
C8 C9 1.385(10) . ?
C12 H12 0.9500 . ?
C12 C11 1.397(10) . ?
C19 C20 1.524(9) . ?
C19 C21 1.545(9) . ?
C60 H60 0.9500 . ?
C60 C61 1.400(10) . ?
C53 C54 1.387(9) . ?
C53 C58 1.397(10) . ?
C02L H02L 0.9500 . ?
C64 H64 0.9500 . ?
C64 C63 1.392(10) . ?
C50 H50 0.9500 . ?
C50 C51 1.385(10) . ?
C6 H6 0.9500 . ?
C6 C5 1.354(10) . ?
C78 H78A 0.9800 . ?
C78 H78B 0.9800 . ?
C78 H78C 0.9800 . ?
C54 H54 0.9500 . ?
C54 C55 1.403(10) . ?
C68 H68 0.9500 . ?
C68 C67 1.391(10) . ?
C68 C69 1.377(10) . ?
C15 H15 0.9500 . ?
C51 H51 0.9500 . ?
C67 H67 0.9500 . ?
C69 H69 0.9500 . ?
C37 H37 0.9500 . ?
C37 C36 1.387(10) . ?
C11 H11 0.9500 . ?
C11 C10 1.362(11) . ?
C61 H61 0.9500 . ?
C61 C62 1.385(11) . ?
C93 C92 1.345(10) . ?
C93 C94 1.491(10) . ?
C79 H79A 0.9800 . ?
C79 H79B 0.9800 . ?
C79 H79C 0.9800 . ?
C35 H35 0.9500 . ?
C35 C36 1.378(10) . ?
C30 H30 0.9500 . ?
C62 H62 0.9500 . ?
C62 C63 1.376(11) . ?
C46 H46 0.9500 . ?
C44 H44A 0.9800 . ?
C44 H44B 0.9800 . ?
C44 H44C 0.9800 . ?
C9 H9 0.9500 . ?
C9 C10 1.379(11) . ?
C20 H20A 0.9800 . ?
C20 H20B 0.9800 . ?
C20 H20C 0.9800 . ?
C42 H42 0.9500 . ?
C36 H36 0.9500 . ?
C58 H58 0.9500 . ?
C58 C57 1.375(10) . ?
C3 H3 0.9500 . ?
C3 C4 1.376(11) . ?
C63 H63 0.9500 . ?
C10 H10 0.9500 . ?
C56 H56 0.9500 . ?
C56 C57 1.375(11) . ?
C56 C55 1.366(12) . ?
C40 H40A 0.9800 . ?
C40 H40B 0.9800 . ?
C40 H40C 0.9800 . ?
C88 H88 1.0000 . ?
C21 H21A 0.9800 . ?
C21 H21B 0.9800 . ?
C21 H21C 0.9800 . ?
C57 H57 0.9500 . ?
C92 H92 0.9500 . ?
C55 H55 0.9500 . ?
C5 H5 0.9500 . ?
C5 C4 1.390(11) . ?
C90 H90A 0.9800 . ?
C90 H90B 0.9800 . ?
C90 H90C 0.9800 . ?
C94 H94A 0.9800 . ?
C94 H94B 0.9800 . ?
C94 H94C 0.9800 . ?
C4 H4 0.9500 . ?
C86 H86 1.0000 . ?
C87 H87 1.0000 . ?
Cl1A O4A 1.425(13) . ?
Cl1A O5A 1.442(15) . ?

loop_
_geom_torsion_atom_site_label_1
_geom_torsion_atom_site_label_2
_geom_torsion_atom_site_label_3
_geom_torsion_atom_site_label_4
_geom_torsion
_geom_torsion_site_symmetry_1
_geom_torsion_site_symmetry_2
_geom_torsion_site_symmetry_3
_geom_torsion_site_symmetry_4
_geom_torsion_publ_flag
Cu1 P2 C33 C32 171.9(5) . . . . ?
Cu1 P2 C33 C28 -6.0(6) . . . . ?
Cu1 P2 C34 C39 -36.3(6) . . . . ?
Cu1 P2 C34 C35 144.2(5) . . . . ?
Cu1 P2 C26 C018 -53.8(6) . . . . ?
Cu1 P2 C26 C25 120.9(5) . . . . ?
Cu1 P1 C13 C18 43.0(6) . . . . ?
Cu1 P1 C13 C14 -131.9(5) . . . . ?
Cu1 P1 C7 C8 62.1(6) . . . . ?
Cu1 P1 C7 C12 -113.9(5) . . . . ?
Cu1 P1 C1 C2 51.2(6) . . . . ?
Cu1 P1 C1 C6 -127.7(6) . . . . ?
Cu1 N2 N8 C46 -169.1(5) . . . . ?
Cu1 N2 C45 N5 -10.9(8) . . . . ?
Cu1 N2 C45 N6 167.4(6) . . . . ?
Cu1 N1 C41 C42 159.7(6) . . . . ?
Cu1 N1 C41 C40 -19.8(11) . . . . ?
Cu2 P3 C47 C48 17.7(6) . . . . ?
Cu2 P3 C47 C52 -158.2(5) . . . . ?
Cu2 P3 C82 C81 50.9(5) . . . . ?
Cu2 P3 C82 C83 -127.2(5) . . . . ?
Cu2 P3 C53 C54 35.2(6) . . . . ?
Cu2 P3 C53 C58 -142.6(5) . . . . ?
Cu2 P4 C71 C76 -40.4(6) . . . . ?
Cu2 P4 C71 C72 134.4(5) . . . . ?
Cu2 P4 C65 C70 -55.0(6) . . . . ?
Cu2 P4 C65 C66 120.5(6) . . . . ?
Cu2 P4 C59 C60 -52.6(6) . . . . ?
Cu2 P4 C59 C64 125.7(5) . . . . ?
Cu2 N4 N11 C02L 165.1(5) . . . . ?
Cu2 N4 C89 N12 15.7(8) . . . . ?
Cu2 N4 C89 N9 -161.6(6) . . . . ?
Cu2 N3 C91 C92 -166.4(6) . . . . ?
Cu2 N3 C91 C90 14.0(12) . . . . ?
P3 C47 C48 C49 -176.2(5) . . . . ?
P3 C47 C52 C51 176.7(5) . . . . ?
P3 C53 C54 C55 -178.0(6) . . . . ?
P3 C53 C58 C57 178.0(6) . . . . ?
P2 C33 C32 C31 179.4(5) . . . . ?
P2 C33 C28 C29 179.1(5) . . . . ?
P2 C34 C39 C38 179.5(5) . . . . ?
P2 C34 C35 C36 180.0(5) . . . . ?
P4 C71 C72 C73 -173.6(5) . . . . ?
P4 C65 C70 C69 175.8(5) . . . . ?
P4 C65 C66 C67 -175.9(6) . . . . ?
P4 C59 C60 C61 178.2(5) . . . . ?
P4 C59 C64 C63 -177.8(6) . . . . ?
P1 C13 C14 C15 173.0(5) . . . . ?
P1 C7 C8 C9 -177.7(5) . . . . ?
P1 C7 C12 C11 176.7(5) . . . . ?
P1 C1 C2 C3 -179.9(6) . . . . ?
P1 C1 C6 C5 179.5(6) . . . . ?
O2 C76 C75 C77 -0.1(9) . . . . ?
O2 C76 C75 C74 -178.9(5) . . . . ?
O2 C76 C71 P4 -7.0(8) . . . . ?
O2 C76 C71 C72 177.8(5) . . . . ?
O2 C81 C82 P3 1.3(7) . . . . ?
O2 C81 C82 C83 179.5(5) . . . . ?
O1 C18 C13 P1 4.6(8) . . . . ?
O1 C18 C13 C14 179.8(5) . . . . ?
O1 C18 C17 C16 -178.6(6) . . . . ?
O1 C18 C17 C19 0.2(9) . . . . ?
O1 C018 C22 C23 176.1(6) . . . . ?
O1 C018 C22 C19 -5.3(9) . . . . ?
O1 C018 C26 P2 -0.3(8) . . . . ?
O1 C018 C26 C25 -175.4(6) . . . . ?
N4 N11 C02L N10 -4.9(11) . . . . ?
N11 N4 C89 N12 -176.9(6) . . . . ?
N11 N4 C89 N9 5.9(10) . . . . ?
N12 N3 C91 C92 0.0(8) . . . . ?
N12 N3 C91 C90 -179.6(7) . . . . ?
N12 C93 C92 C91 1.1(9) . . . . ?
N5 N1 C41 C42 -1.0(8) . . . . ?
N5 N1 C41 C40 179.5(6) . . . . ?
N5 C43 C42 C41 -1.4(8) . . . . ?
N2 N8 C46 N7 2.0(11) . . . . ?
N3 N12 C89 N4 -4.9(9) . . . . ?
N3 N12 C89 N9 172.6(6) . . . . ?
N3 N12 C93 C92 -1.2(8) . . . . ?
N3 N12 C93 C94 176.5(7) . . . . ?
N3 C91 C92 C93 -0.7(9) . . . . ?
N1 N5 C45 N2 -2.3(9) . . . . ?
N1 N5 C45 N6 179.3(6) . . . . ?
N1 N5 C43 C44 -178.0(7) . . . . ?
N1 N5 C43 C42 0.8(8) . . . . ?
N1 C41 C42 C43 1.5(9) . . . . ?
N8 N2 C45 N5 177.5(6) . . . . ?
N8 N2 C45 N6 -4.3(11) . . . . ?
N6 N7 C46 N8 -2.6(12) . . . . ?
N9 N10 C02L N11 4.9(12) . . . . ?
N10 N9 C89 N4 -5.9(11) . . . . ?
N10 N9 C89 N12 176.9(6) . . . . ?
C80 C81 C82 P3 -178.3(5) . . . . ?
C80 C81 C82 C83 -0.1(9) . . . . ?
C80 C85 C84 C83 -0.6(10) . . . . ?
C47 P3 C82 C81 177.5(5) . . . . ?
C47 P3 C82 C83 -0.6(6) . . . . ?
C47 P3 C53 C54 -93.4(6) . . . . ?
C47 P3 C53 C58 88.7(6) . . . . ?
C47 C48 C49 C50 -1.3(10) . . . . ?
C47 C52 C51 C50 -0.2(11) . . . . ?
C76 O2 C81 C80 37.9(7) . . . . ?
C76 O2 C81 C82 -141.8(6) . . . . ?
C76 C75 C77 C80 34.9(8) . . . . ?
C76 C75 C77 C78 -81.8(7) . . . . ?
C76 C75 C77 C79 159.4(6) . . . . ?
C76 C75 C74 C73 1.0(9) . . . . ?
C76 C71 C72 C73 1.3(10) . . . . ?
C81 O2 C76 C75 -38.2(8) . . . . ?
C81 O2 C76 C71 141.9(6) . . . . ?
C81 C80 C85 C84 0.5(9) . . . . ?
C81 C80 C77 C75 -35.2(7) . . . . ?
C81 C80 C77 C78 81.0(7) . . . . ?
C81 C80 C77 C79 -159.5(6) . . . . ?
C18 O1 C018 C22 -37.4(8) . . . . ?
C18 O1 C018 C26 139.8(6) . . . . ?
C18 C13 C14 C15 -2.0(10) . . . . ?
C18 C17 C16 C15 -0.5(10) . . . . ?
C18 C17 C19 C22 -38.7(8) . . . . ?
C18 C17 C19 C20 -161.8(6) . . . . ?
C18 C17 C19 C21 78.0(7) . . . . ?
C018 O1 C18 C13 -137.6(6) . . . . ?
C018 O1 C18 C17 40.2(8) . . . . ?
C018 C22 C19 C17 41.2(8) . . . . ?
C018 C22 C19 C20 165.1(6) . . . . ?
C018 C22 C19 C21 -75.1(7) . . . . ?
C85 C80 C81 O2 -179.7(5) . . . . ?
C85 C80 C81 C82 -0.1(9) . . . . ?
C85 C80 C77 C75 145.5(6) . . . . ?
C85 C80 C77 C78 -98.3(7) . . . . ?
C85 C80 C77 C79 21.2(9) . . . . ?
C33 P2 C34 C39 92.2(5) . . . . ?
C33 P2 C34 C35 -87.2(6) . . . . ?
C33 P2 C26 C018 176.9(5) . . . . ?
C33 P2 C26 C25 -8.4(6) . . . . ?
C33 C32 C31 C30 2.9(10) . . . . ?
C89 N4 N11 C02L -0.3(9) . . . . ?
C89 N12 N3 Cu2 -8.2(7) . . . . ?
C89 N12 N3 C91 -178.9(6) . . . . ?
C89 N12 C93 C92 178.4(7) . . . . ?
C89 N12 C93 C94 -4.0(13) . . . . ?
C89 N9 N10 C02L 0.6(11) . . . . ?
C13 P1 C7 C8 -168.8(5) . . . . ?
C13 P1 C7 C12 15.2(6) . . . . ?
C13 P1 C1 C2 -75.3(6) . . . . ?
C13 P1 C1 C6 105.7(7) . . . . ?
C13 C18 C17 C16 -1.0(10) . . . . ?
C13 C18 C17 C19 177.8(6) . . . . ?
C13 C14 C15 C16 0.6(10) . . . . ?
C84 C83 C82 P3 178.1(5) . . . . ?
C84 C83 C82 C81 -0.1(9) . . . . ?
C17 C18 C13 P1 -173.0(5) . . . . ?
C17 C18 C13 C14 2.2(10) . . . . ?
C17 C16 C15 C14 0.7(10) . . . . ?
C16 C17 C19 C22 140.0(7) . . . . ?
C16 C17 C19 C20 16.8(10) . . . . ?
C16 C17 C19 C21 -103.3(7) . . . . ?
N7 N6 C45 N5 -178.1(6) . . . . ?
N7 N6 C45 N2 3.8(11) . . . . ?
C75 C76 C71 P4 173.1(5) . . . . ?
C75 C76 C71 C72 -2.1(10) . . . . ?
C71 P4 C65 C70 69.0(6) . . . . ?
C71 P4 C65 C66 -115.5(6) . . . . ?
C71 P4 C59 C60 179.8(5) . . . . ?
C71 P4 C59 C64 -1.9(6) . . . . ?
C71 C76 C75 C77 179.8(6) . . . . ?
C71 C76 C75 C74 0.9(10) . . . . ?
C71 C72 C73 C74 0.5(10) . . . . ?
C23 C22 C19 C17 -140.3(7) . . . . ?
C23 C22 C19 C20 -16.4(9) . . . . ?
C23 C22 C19 C21 103.4(8) . . . . ?
C24 C25 C26 P2 -175.6(5) . . . . ?
C24 C25 C26 C018 -0.9(9) . . . . ?
C24 C23 C22 C018 -0.6(10) . . . . ?
C24 C23 C22 C19 -179.1(6) . . . . ?
C34 P2 C33 C32 47.5(6) . . . . ?
C34 P2 C33 C28 -130.4(5) . . . . ?
C34 P2 C26 C018 67.5(6) . . . . ?
C34 P2 C26 C25 -117.8(6) . . . . ?
C34 C39 C38 C37 0.2(10) . . . . ?
C34 C35 C36 C37 0.7(11) . . . . ?
C82 P3 C47 C48 -106.4(5) . . . . ?
C82 P3 C47 C52 77.7(6) . . . . ?
C82 P3 C53 C54 156.8(5) . . . . ?
C82 P3 C53 C58 -21.1(7) . . . . ?
C82 C83 C84 C85 0.4(10) . . . . ?
C22 C018 C26 P2 176.8(5) . . . . ?
C22 C018 C26 C25 1.7(10) . . . . ?
C22 C23 C24 C25 1.3(10) . . . . ?
C65 P4 C71 C76 -162.4(5) . . . . ?
C65 P4 C71 C72 12.4(6) . . . . ?
C65 P4 C59 C60 70.8(6) . . . . ?
C65 P4 C59 C64 -110.9(6) . . . . ?
C65 C70 C69 C68 -0.3(11) . . . . ?
C65 C66 C67 C68 1.0(11) . . . . ?
C39 C34 C35 C36 0.5(10) . . . . ?
C39 C38 C37 C36 1.0(11) . . . . ?
C77 C80 C81 O2 0.9(8) . . . . ?
C77 C80 C81 C82 -179.5(6) . . . . ?
C77 C80 C85 C84 179.7(6) . . . . ?
C77 C75 C74 C73 -177.7(6) . . . . ?
C48 C47 C52 C51 0.8(10) . . . . ?
C48 C49 C50 C51 2.0(10) . . . . ?
C32 C33 C28 C29 1.0(10) . . . . ?
C32 C31 C30 C29 -1.4(10) . . . . ?
C72 C73 C74 C75 -1.7(10) . . . . ?
C70 C65 C66 C67 -0.4(10) . . . . ?
C7 P1 C13 C18 -83.5(6) . . . . ?
C7 P1 C13 C14 101.6(6) . . . . ?
C7 P1 C1 C2 173.7(6) . . . . ?
C7 P1 C1 C6 -5.3(7) . . . . ?
C7 C8 C9 C10 1.3(11) . . . . ?
C7 C12 C11 C10 0.4(11) . . . . ?
C59 P4 C71 C76 87.2(6) . . . . ?
C59 P4 C71 C72 -98.0(6) . . . . ?
C59 P4 C65 C70 179.6(5) . . . . ?
C59 P4 C65 C66 -4.8(7) . . . . ?
C59 C60 C61 C62 0.3(11) . . . . ?
C59 C64 C63 C62 -0.9(11) . . . . ?
C66 C65 C70 C69 0.0(10) . . . . ?
C45 N5 N1 Cu1 14.3(7) . . . . ?
C45 N5 N1 C41 -179.5(6) . . . . ?
C45 N5 C43 C44 1.5(12) . . . . ?
C45 N5 C43 C42 -179.6(7) . . . . ?
C45 N2 N8 C46 1.2(9) . . . . ?
C45 N6 N7 C46 -0.3(10) . . . . ?
C1 P1 C13 C18 167.3(5) . . . . ?
C1 P1 C13 C14 -7.6(6) . . . . ?
C1 P1 C7 C8 -61.1(6) . . . . ?
C1 P1 C7 C12 122.9(6) . . . . ?
C1 C2 C3 C4 1.2(12) . . . . ?
C1 C6 C5 C4 -0.5(13) . . . . ?
C52 C47 C48 C49 -0.1(10) . . . . ?
C49 C50 C51 C52 -1.2(11) . . . . ?
C26 P2 C33 C32 -61.9(6) . . . . ?
C26 P2 C33 C28 120.2(5) . . . . ?
C26 P2 C34 C39 -158.8(5) . . . . ?
C26 P2 C34 C35 21.8(6) . . . . ?
C26 C018 C22 C23 -0.9(10) . . . . ?
C26 C018 C22 C19 177.7(6) . . . . ?
C26 C25 C24 C23 -0.5(10) . . . . ?
C2 C1 C6 C5 0.5(11) . . . . ?
C2 C3 C4 C5 -1.1(13) . . . . ?
C74 C75 C77 C80 -146.4(6) . . . . ?
C74 C75 C77 C78 96.9(7) . . . . ?
C74 C75 C77 C79 -21.9(9) . . . . ?
C38 C37 C36 C35 -1.4(11) . . . . ?
C43 N5 N1 Cu1 -166.0(4) . . . . ?
C43 N5 N1 C41 0.1(8) . . . . ?
C43 N5 C45 N2 178.1(7) . . . . ?
C43 N5 C45 N6 -0.2(11) . . . . ?
C28 C33 C32 C31 -2.6(9) . . . . ?
C28 C29 C30 C31 -0.2(10) . . . . ?
C8 C7 C12 C11 0.7(10) . . . . ?
C8 C9 C10 C11 -0.2(11) . . . . ?
C12 C7 C8 C9 -1.6(10) . . . . ?
C12 C11 C10 C9 -0.7(12) . . . . ?
C19 C17 C16 C15 -179.2(6) . . . . ?
C60 C59 C64 C63 0.5(10) . . . . ?
C60 C61 C62 C63 -0.7(11) . . . . ?
C53 P3 C47 C48 146.2(5) . . . . ?
C53 P3 C47 C52 -29.7(6) . . . . ?
C53 P3 C82 C81 -73.2(5) . . . . ?
C53 P3 C82 C83 108.6(6) . . . . ?
C53 C54 C55 C56 0.8(11) . . . . ?
C53 C58 C57 C56 -1.0(13) . . . . ?
C64 C59 C60 C61 -0.1(10) . . . . ?
C6 C1 C2 C3 -0.9(11) . . . . ?
C6 C5 C4 C3 0.7(13) . . . . ?
C54 C53 C58 C57 0.1(11) . . . . ?
C67 C68 C69 C70 1.0(11) . . . . ?
C69 C68 C67 C66 -1.3(11) . . . . ?
C61 C62 C63 C64 1.1(12) . . . . ?
C93 N12 N3 Cu2 171.3(5) . . . . ?
C93 N12 N3 C91 0.7(8) . . . . ?
C93 N12 C89 N4 175.7(7) . . . . ?
C93 N12 C89 N9 -6.9(12) . . . . ?
C35 C34 C39 C38 -1.0(10) . . . . ?
C30 C29 C28 C33 0.4(10) . . . . ?
C44 C43 C42 C41 177.3(8) . . . . ?
C58 C53 C54 C55 -0.1(10) . . . . ?
C40 C41 C42 C43 -179.0(8) . . . . ?
C57 C56 C55 C54 -1.7(12) . . . . ?
C55 C56 C57 C58 1.8(13) . . . . ?
C90 C91 C92 C93 178.8(8) . . . . ?
C94 C93 C92 C91 -176.3(8) . . . . ?

loop_
_smtbx_masks_void_nr
_smtbx_masks_void_average_x
_smtbx_masks_void_average_y
_smtbx_masks_void_average_z
_smtbx_masks_void_volume
_smtbx_masks_void_count_electrons
_smtbx_masks_void_content
1 0.000 0.000 0.500 37.4 0.0 ?
2 0.074 0.077 0.015 57.9 0.0 ?
3 0.076 0.444 0.823 199.4 59.1 '1 CHCl3'
4 -0.076 0.556 0.177 199.4 59.4 '1 CHCl3'
5 -0.074 0.923 -0.015 57.9 0.0 ?
6 0.424 -0.056 0.677 199.4 59.0 '1 CHCl3'
7 0.426 0.577 0.485 57.9 0.0 ?
8 0.500 0.500 0.000 37.4 0.0 ?
9 0.576 0.056 0.323 199.4 58.6 '1 CHCl3'
10 0.574 0.423 0.515 57.9 0.0 ?
